data_7006144
loop_
_publ_author_name
'Wang, Junfeng'
'Cai, Tao'
'Yao, Yingming'
'Zhang, Yong'
'Shen, Qi'

_publ_section_title
;
 Ytterbium amides of linked bis(amidinate): synthesis, molecular
 structures, and reactivity for the polymerization of l-lactide
;
_journal_issue 45
_journal_name_full 'Dalton Transactions'
_journal_page_first 5275
_journal_paper_doi 10.1039/b709310a
_journal_year 2007
_chemical_formula_moiety '(C58 H104 N10 Si8 Yb2), 0.25C6 H14, 0.5(C4 H10 O), 0.25(C4 H10 O)'
_chemical_formula_sum 'C62.5 H115 N10 O0.75 Si8 Yb2'
_chemical_formula_weight 1589.36
_chemical_name_systematic
;
?
;
_space_group_IT_number 2
_symmetry_cell_setting triclinic
_symmetry_Int_Tables_number 2
_symmetry_space_group_name_Hall '-P 1'
_symmetry_space_group_name_H-M 'P -1'
_atom_sites_solution_hydrogens geom
_atom_sites_solution_primary direct
_atom_sites_solution_secondary difmap
_audit_creation_method SHELXL-97
_cell_angle_alpha 80.666(8)
_cell_angle_beta 72.924(8)
_cell_angle_gamma 66.204(7)
_cell_formula_units_Z 4
_cell_length_a 17.806(2)
_cell_length_b 18.419(3)
_cell_length_c 29.290(5)
_cell_measurement_temperature 193(2)
_cell_volume 8392(2)
_computing_cell_refinement CrystalClear
_computing_data_collection CrystalClear
_computing_data_reduction CrystalStructure
_computing_structure_refinement 'SHELXL-97 (Sheldrick, 1997)'
_computing_structure_solution 'SHELXS-97 (Sheldrick, 1990)'
_diffrn_ambient_temperature 193(2)
_diffrn_detector_area_resol_mean 7.31
_diffrn_measured_fraction_theta_full 0.977
_diffrn_measured_fraction_theta_max 0.977
_diffrn_measurement_device_type 'Rigaku Mercury'
_diffrn_measurement_method \w
_diffrn_radiation_monochromator graphite
_diffrn_radiation_source 'fine-focus sealed tube'
_diffrn_radiation_type MoK\a
_diffrn_radiation_wavelength 0.71070
_diffrn_reflns_av_R_equivalents 0.0888
_diffrn_reflns_av_sigmaI/netI 0.1776
_diffrn_reflns_limit_h_max 21
_diffrn_reflns_limit_h_min -19
_diffrn_reflns_limit_k_max 22
_diffrn_reflns_limit_k_min -22
_diffrn_reflns_limit_l_max 35
_diffrn_reflns_limit_l_min -34
_diffrn_reflns_number 58140
_diffrn_reflns_theta_full 25.35
_diffrn_reflns_theta_max 25.35
_diffrn_reflns_theta_min 3.03
_exptl_absorpt_coefficient_mu 2.368
_exptl_absorpt_correction_T_max 0.7328
_exptl_absorpt_correction_T_min 0.6003
_exptl_crystal_colour colorless
_exptl_crystal_density_diffrn 1.249
_exptl_crystal_density_method 'not measured'
_exptl_crystal_description block
_exptl_crystal_F_000 3228
_exptl_crystal_size_max 0.24
_exptl_crystal_size_mid 0.15
_exptl_crystal_size_min 0.14
_refine_diff_density_max 1.683
_refine_diff_density_min -1.167
_refine_diff_density_rms 0.159
_refine_ls_extinction_method none
_refine_ls_goodness_of_fit_ref 1.087
_refine_ls_hydrogen_treatment mixed
_refine_ls_matrix_type full
_refine_ls_number_parameters 1465
_refine_ls_number_reflns 30041
_refine_ls_number_restraints 167
_refine_ls_restrained_S_all 1.085
_refine_ls_R_factor_all 0.1868
_refine_ls_R_factor_gt 0.1024
_refine_ls_shift/su_max 0.002
_refine_ls_shift/su_mean 0.000
_refine_ls_structure_factor_coef Fsqd
_refine_ls_weighting_details 'calc w=1/[\s^2^(Fo^2^)+(0.0600P)^2^+20.6054P] where P=(Fo^2^+2Fc^2^)/3'
_refine_ls_weighting_scheme calc
_refine_ls_wR_factor_gt 0.1763
_refine_ls_wR_factor_ref 0.2198
_reflns_number_gt 16377
_reflns_number_total 30041
_reflns_threshold_expression >2sigma(I)
_cod_data_source_file b709310a.txt
_cod_data_source_block shelxl
_cod_original_formula_sum 'C62.50 H115 N10 O0.75 Si8 Yb2'
_cod_database_code 7006144

loop_
_symmetry_equiv_pos_as_xyz
'x, y, z'
'-x, -y, -z'

loop_
_atom_site_label
_atom_site_type_symbol
_atom_site_fract_x
_atom_site_fract_y
_atom_site_fract_z
_atom_site_U_iso_or_equiv
_atom_site_adp_type
_atom_site_occupancy
_atom_site_symmetry_multiplicity
_atom_site_calc_flag
_atom_site_refinement_flags
_atom_site_disorder_assembly
_atom_site_disorder_group
Yb1A Yb 0.68131(4) 0.06639(4) 1.07321(2) 0.04003(18) Uani 1 1 d . . .
Yb2A Yb 0.69534(4) 0.29536(4) 0.87783(2) 0.04272(19) Uani 1 1 d . . .
Si1A Si 0.8148(3) 0.0661(3) 1.15203(16) 0.0519(12) Uani 1 1 d . . .
Si2A Si 0.5045(3) 0.3505(3) 0.83160(15) 0.0548(12) Uani 1 1 d . . .
Si3A Si 0.4842(2) 0.1579(3) 1.16917(14) 0.0434(11) Uani 1 1 d . . .
Si4A Si 0.8385(3) 0.1919(3) 0.76515(16) 0.0598(13) Uani 1 1 d . . .
Si5A Si 0.7124(3) -0.1265(3) 1.08232(17) 0.0571(12) Uani 1 1 d . . .
Si6A Si 0.8545(3) -0.0778(3) 1.01731(17) 0.0557(12) Uani 1 1 d . . .
Si7A Si 0.8624(3) 0.3176(3) 0.89003(16) 0.0499(12) Uani 1 1 d . . .
Si8A Si 0.7271(3) 0.4683(3) 0.86178(16) 0.0538(12) Uani 1 1 d . . .
N1A N 0.7522(6) 0.1069(6) 1.1117(4) 0.038(3) Uani 1 1 d . . .
N2A N 0.7042(7) 0.1823(7) 1.0494(4) 0.043(3) Uani 1 1 d . . .
N3A N 0.5591(7) 0.3441(7) 0.8731(4) 0.041(3) Uani 1 1 d . . .
N4A N 0.5858(6) 0.3464(6) 0.9442(4) 0.034(3) Uani 1 1 d . . .
N5A N 0.5419(6) 0.1242(6) 1.1122(4) 0.038(3) Uani 1 1 d . . .
N6A N 0.5760(6) 0.0959(6) 1.0352(4) 0.035(3) Uani 1 1 d . . .
N7A N 0.7684(7) 0.2012(7) 0.8212(4) 0.043(3) Uani 1 1 d . . .
N8A N 0.7111(7) 0.1641(7) 0.8963(4) 0.043(3) Uani 1 1 d . . .
N9A N 0.7563(7) -0.0577(7) 1.0563(4) 0.048(3) Uani 1 1 d . . .
N10A N 0.7681(6) 0.3689(7) 0.8743(4) 0.044(3) Uani 1 1 d . . .
C1A C 0.7399(8) 0.1747(8) 1.0843(5) 0.041(4) Uani 1 1 d . . .
C2A C 0.5276(8) 0.3646(8) 0.9199(5) 0.035(3) Uani 1 1 d . . .
C3A C 0.6835(8) 0.2552(9) 1.0180(5) 0.048(4) Uani 1 1 d . . .
H3A1 H 0.7074 0.2409 0.9842 0.058 Uiso 1 1 calc R . .
H3A2 H 0.7096 0.2901 1.0238 0.058 Uiso 1 1 calc R . .
C4A C 0.5876(8) 0.2997(8) 1.0274(5) 0.037(3) Uani 1 1 d . . .
H4A1 H 0.5614 0.2625 1.0252 0.045 Uiso 1 1 calc R . .
H4A2 H 0.5651 0.3184 1.0604 0.045 Uiso 1 1 calc R . .
C5A C 0.5620(8) 0.3707(8) 0.9925(4) 0.040(4) Uani 1 1 d . . .
H5A1 H 0.4998 0.4000 1.0023 0.049 Uiso 1 1 calc R . .
H5A2 H 0.5897 0.4072 0.9937 0.049 Uiso 1 1 calc R . .
C6A C 0.7656(10) 0.2365(9) 1.0949(6) 0.052(4) Uani 1 1 d U . .
C7A C 0.8416(11) 0.2410(12) 1.0668(8) 0.097(7) Uani 1 1 d U . .
H7A H 0.8726 0.2078 1.0405 0.116 Uiso 1 1 calc R . .
C8A C 0.8729(15) 0.2925(15) 1.0764(11) 0.125(9) Uani 1 1 d U . .
H8A H 0.9249 0.2960 1.0574 0.150 Uiso 1 1 calc R . .
C9A C 0.8245(19) 0.3391(14) 1.1152(10) 0.112(8) Uani 1 1 d U . .
H9A H 0.8469 0.3728 1.1232 0.135 Uiso 1 1 calc R . .
C10A C 0.7454(19) 0.3410(13) 1.1439(9) 0.121(8) Uani 1 1 d DU . .
H10A H 0.7128 0.3757 1.1693 0.145 Uiso 1 1 calc R . .
C11A C 0.7194(13) 0.2861(12) 1.1310(8) 0.085(6) Uani 1 1 d DU . .
H11A H 0.6664 0.2838 1.1488 0.103 Uiso 1 1 calc R . .
C12A C 0.4351(9) 0.4056(8) 0.9403(5) 0.041(4) Uani 1 1 d . . .
C13A C 0.3842(9) 0.3616(9) 0.9576(5) 0.046(4) Uani 1 1 d . . .
H13A H 0.4095 0.3052 0.9592 0.056 Uiso 1 1 calc R . .
C14A C 0.2966(10) 0.3992(11) 0.9724(6) 0.068(5) Uani 1 1 d D . .
H14A H 0.2616 0.3691 0.9833 0.081 Uiso 1 1 calc R . .
C15A C 0.2617(10) 0.4797(11) 0.9712(6) 0.070(5) Uani 1 1 d D . .
H15A H 0.2021 0.5055 0.9830 0.083 Uiso 1 1 calc R . .
C16A C 0.3102(11) 0.5246(10) 0.9535(6) 0.064(5) Uani 1 1 d . . .
H16A H 0.2848 0.5810 0.9523 0.076 Uiso 1 1 calc R . .
C17A C 0.3962(10) 0.4862(9) 0.9376(6) 0.054(4) Uani 1 1 d . . .
H17A H 0.4300 0.5169 0.9240 0.065 Uiso 1 1 calc R . .
C18A C 0.7811(12) 0.1237(10) 1.2053(5) 0.079(6) Uani 1 1 d . . .
H18A H 0.7213 0.1334 1.2210 0.118 Uiso 1 1 calc R . .
H18B H 0.7881 0.1745 1.1957 0.118 Uiso 1 1 calc R . .
H18C H 0.8159 0.0937 1.2276 0.118 Uiso 1 1 calc R . .
C19A C 0.9286(10) 0.0479(11) 1.1222(7) 0.092(7) Uani 1 1 d . . .
H19A H 0.9347 0.0987 1.1108 0.138 Uiso 1 1 calc R . .
H19B H 0.9477 0.0143 1.0951 0.138 Uiso 1 1 calc R . .
H19C H 0.9629 0.0212 1.1452 0.138 Uiso 1 1 calc R . .
C20A C 0.8060(10) -0.0308(9) 1.1731(6) 0.067(5) Uani 1 1 d . . .
H20A H 0.7466 -0.0227 1.1887 0.101 Uiso 1 1 calc R . .
H20B H 0.8407 -0.0570 1.1959 0.101 Uiso 1 1 calc R . .
H20C H 0.8261 -0.0642 1.1457 0.101 Uiso 1 1 calc R . .
C21A C 0.4645(14) 0.2691(12) 0.8426(6) 0.113(9) Uani 1 1 d . . .
H21A H 0.5114 0.2180 0.8444 0.169 Uiso 1 1 calc R . .
H21B H 0.4403 0.2698 0.8164 0.169 Uiso 1 1 calc R . .
H21C H 0.4206 0.2764 0.8728 0.169 Uiso 1 1 calc R . .
C22A C 0.5829(10) 0.3374(12) 0.7743(5) 0.083(6) Uani 1 1 d . . .
H22A H 0.6310 0.2871 0.7755 0.125 Uiso 1 1 calc R . .
H22B H 0.6028 0.3815 0.7672 0.125 Uiso 1 1 calc R . .
H22C H 0.5572 0.3366 0.7491 0.125 Uiso 1 1 calc R . .
C23A C 0.4136(13) 0.4466(12) 0.8281(7) 0.113(8) Uani 1 1 d . . .
H23A H 0.4334 0.4906 0.8224 0.170 Uiso 1 1 calc R . .
H23B H 0.3696 0.4533 0.8583 0.170 Uiso 1 1 calc R . .
H23C H 0.3901 0.4464 0.8018 0.170 Uiso 1 1 calc R . .
C24A C 0.5164(8) 0.1227(8) 1.0735(5) 0.038(3) Uani 1 1 d . . .
C25A C 0.7498(8) 0.1442(9) 0.8529(5) 0.040(4) Uani 1 1 d . . .
C26A C 0.5562(9) 0.0866(9) 0.9922(4) 0.045(4) Uani 1 1 d . . .
H26A H 0.4941 0.1024 0.9985 0.054 Uiso 1 1 calc R . .
H26B H 0.5832 0.0298 0.9846 0.054 Uiso 1 1 calc R . .
C27A C 0.5863(8) 0.1363(9) 0.9483(5) 0.046(4) Uani 1 1 d . . .
H27A H 0.5660 0.1313 0.9213 0.055 Uiso 1 1 calc R . .
H27B H 0.5605 0.1929 0.9561 0.055 Uiso 1 1 calc R . .
C28A C 0.6818(8) 0.1109(8) 0.9329(5) 0.042(4) Uani 1 1 d . . .
H28A H 0.7027 0.1077 0.9613 0.050 Uiso 1 1 calc R . .
H28B H 0.7069 0.0570 0.9206 0.050 Uiso 1 1 calc R . .
C29A C 0.4231(9) 0.1515(9) 1.0762(4) 0.040(4) Uani 1 1 d . . .
C30A C 0.3845(9) 0.0972(10) 1.0878(5) 0.050(4) Uani 1 1 d . . .
H30A H 0.4175 0.0421 1.0907 0.060 Uiso 1 1 calc R . .
C31A C 0.2969(10) 0.1233(12) 1.0952(5) 0.060(5) Uani 1 1 d . . .
H31A H 0.2696 0.0864 1.1029 0.073 Uiso 1 1 calc R . .
C32A C 0.2515(10) 0.2023(11) 1.0912(6) 0.062(5) Uani 1 1 d . . .
H32A H 0.1918 0.2201 1.0961 0.075 Uiso 1 1 calc R . .
C33A C 0.2882(10) 0.2576(11) 1.0805(6) 0.064(5) Uani 1 1 d . . .
H33A H 0.2545 0.3126 1.0781 0.077 Uiso 1 1 calc R . .
C34A C 0.3761(9) 0.2319(9) 1.0730(5) 0.049(4) Uani 1 1 d . . .
H34A H 0.4029 0.2691 1.0659 0.059 Uiso 1 1 calc R . .
C35A C 0.7751(10) 0.0630(9) 0.8350(5) 0.044(4) Uani 1 1 d U . .
C36A C 0.8486(11) 0.0053(11) 0.8421(6) 0.074(5) Uani 1 1 d U . .
H36A H 0.8794 0.0175 0.8593 0.088 Uiso 1 1 calc R . .
C37A C 0.8813(15) -0.0721(14) 0.8252(9) 0.110(8) Uani 1 1 d U . .
H37A H 0.9301 -0.1141 0.8320 0.132 Uiso 1 1 calc R . .
C38A C 0.8334(18) -0.0791(15) 0.7973(9) 0.120(9) Uani 1 1 d U . .
H38A H 0.8572 -0.1267 0.7806 0.144 Uiso 1 1 calc R . .
C39A C 0.7568(15) -0.0266(13) 0.7909(7) 0.086(6) Uani 1 1 d U . .
H39A H 0.7245 -0.0383 0.7745 0.103 Uiso 1 1 calc R . .
C40A C 0.7303(12) 0.0474(11) 0.8112(6) 0.073(5) Uani 1 1 d U . .
H40A H 0.6781 0.0878 0.8077 0.088 Uiso 1 1 calc R . .
C41A C 0.3937(11) 0.1258(13) 1.1958(6) 0.104(8) Uani 1 1 d . . .
H41A H 0.4137 0.0679 1.1952 0.156 Uiso 1 1 calc R . .
H41B H 0.3509 0.1509 1.1774 0.156 Uiso 1 1 calc R . .
H41C H 0.3685 0.1418 1.2290 0.156 Uiso 1 1 calc R . .
C42A C 0.4506(14) 0.2671(10) 1.1692(6) 0.106(8) Uani 1 1 d . . .
H42A H 0.4999 0.2818 1.1549 0.159 Uiso 1 1 calc R . .
H42B H 0.4258 0.2840 1.2022 0.159 Uiso 1 1 calc R . .
H42C H 0.4082 0.2931 1.1506 0.159 Uiso 1 1 calc R . .
C43A C 0.5576(11) 0.1130(12) 1.2075(5) 0.095(7) Uani 1 1 d . . .
H43A H 0.6069 0.1283 1.1947 0.142 Uiso 1 1 calc R . .
H43B H 0.5764 0.0551 1.2084 0.142 Uiso 1 1 calc R . .
H43C H 0.5289 0.1317 1.2399 0.142 Uiso 1 1 calc R . .
C44A C 0.9508(10) 0.1288(11) 0.7690(6) 0.097(7) Uani 1 1 d . . .
H44A H 0.9646 0.1490 0.7932 0.146 Uiso 1 1 calc R . .
H44B H 0.9902 0.1309 0.7379 0.146 Uiso 1 1 calc R . .
H44C H 0.9559 0.0737 0.7780 0.146 Uiso 1 1 calc R . .
C45A C 0.8320(10) 0.2946(9) 0.7447(5) 0.069(5) Uani 1 1 d . . .
H45A H 0.7741 0.3279 0.7424 0.103 Uiso 1 1 calc R . .
H45B H 0.8716 0.2938 0.7132 0.103 Uiso 1 1 calc R . .
H45C H 0.8468 0.3165 0.7676 0.103 Uiso 1 1 calc R . .
C46A C 0.8118(12) 0.1537(11) 0.7188(5) 0.083(6) Uani 1 1 d . . .
H46A H 0.7535 0.1866 0.7169 0.124 Uiso 1 1 calc R . .
H46B H 0.8168 0.0986 0.7276 0.124 Uiso 1 1 calc R . .
H46C H 0.8510 0.1560 0.6876 0.124 Uiso 1 1 calc R . .
C47A C 0.6252(13) -0.0824(11) 1.1350(8) 0.120(9) Uani 1 1 d . . .
H47A H 0.6063 -0.1237 1.1540 0.180 Uiso 1 1 calc R . .
H47B H 0.5777 -0.0405 1.1243 0.180 Uiso 1 1 calc R . .
H47C H 0.6455 -0.0597 1.1547 0.180 Uiso 1 1 calc R . .
C48A C 0.7880(12) -0.2194(11) 1.1063(9) 0.129(10) Uani 1 1 d . . .
H48A H 0.7764 -0.2653 1.1021 0.194 Uiso 1 1 calc R . .
H48B H 0.7805 -0.2148 1.1403 0.194 Uiso 1 1 calc R . .
H48C H 0.8464 -0.2264 1.0888 0.194 Uiso 1 1 calc R . .
C49A C 0.6698(15) -0.1566(14) 1.0420(7) 0.135(11) Uani 1 1 d . . .
H49A H 0.6818 -0.2137 1.0471 0.202 Uiso 1 1 calc R . .
H49B H 0.6965 -0.1450 1.0088 0.202 Uiso 1 1 calc R . .
H49C H 0.6083 -0.1271 1.0485 0.202 Uiso 1 1 calc R . .
C50A C 0.8718(9) 0.0180(9) 0.9966(6) 0.070(5) Uani 1 1 d . . .
H50A H 0.9275 0.0067 0.9739 0.106 Uiso 1 1 calc R . .
H50B H 0.8695 0.0433 1.0242 0.106 Uiso 1 1 calc R . .
H50C H 0.8274 0.0536 0.9810 0.106 Uiso 1 1 calc R . .
C51A C 0.9428(10) -0.1423(11) 1.0450(7) 0.087(6) Uani 1 1 d . . .
H51A H 0.9867 -0.1804 1.0219 0.131 Uiso 1 1 calc R . .
H51B H 0.9210 -0.1711 1.0735 0.131 Uiso 1 1 calc R . .
H51C H 0.9671 -0.1093 1.0541 0.131 Uiso 1 1 calc R . .
C52A C 0.8693(10) -0.1255(10) 0.9615(6) 0.071(5) Uani 1 1 d . . .
H52A H 0.9266 -0.1662 0.9530 0.106 Uiso 1 1 calc R . .
H52B H 0.8614 -0.0850 0.9352 0.106 Uiso 1 1 calc R . .
H52C H 0.8275 -0.1501 0.9671 0.106 Uiso 1 1 calc R . .
C53A C 0.8730(9) 0.2114(9) 0.9074(5) 0.056(4) Uani 1 1 d . . .
H53A H 0.9262 0.1819 0.9169 0.084 Uiso 1 1 calc R . .
H53B H 0.8731 0.1868 0.8802 0.084 Uiso 1 1 calc R . .
H53C H 0.8252 0.2102 0.9343 0.084 Uiso 1 1 calc R . .
C54A C 0.8716(10) 0.3586(10) 0.9407(6) 0.072(5) Uani 1 1 d . . .
H54A H 0.9291 0.3578 0.9344 0.109 Uiso 1 1 calc R . .
H54B H 0.8600 0.3264 0.9700 0.109 Uiso 1 1 calc R . .
H54C H 0.8305 0.4135 0.9447 0.109 Uiso 1 1 calc R . .
C55A C 0.9586(9) 0.3120(11) 0.8405(6) 0.080(6) Uani 1 1 d . . .
H55A H 0.9996 0.3205 0.8530 0.120 Uiso 1 1 calc R . .
H55B H 0.9423 0.3529 0.8154 0.120 Uiso 1 1 calc R . .
H55C H 0.9844 0.2594 0.8270 0.120 Uiso 1 1 calc R . .
C56A C 0.6588(12) 0.4905(10) 0.8195(7) 0.095(7) Uani 1 1 d . . .
H56A H 0.6503 0.5438 0.8045 0.143 Uiso 1 1 calc R . .
H56B H 0.6037 0.4880 0.8372 0.143 Uiso 1 1 calc R . .
H56C H 0.6865 0.4513 0.7948 0.143 Uiso 1 1 calc R . .
C57A C 0.8092(12) 0.5126(11) 0.8322(8) 0.112(8) Uani 1 1 d . . .
H57A H 0.7854 0.5693 0.8384 0.168 Uiso 1 1 calc R . .
H57B H 0.8259 0.5062 0.7976 0.168 Uiso 1 1 calc R . .
H57C H 0.8591 0.4855 0.8452 0.168 Uiso 1 1 calc R . .
C58A C 0.6589(12) 0.5238(9) 0.9160(6) 0.084(6) Uani 1 1 d . . .
H58A H 0.6651 0.5749 0.9136 0.127 Uiso 1 1 calc R . .
H58B H 0.6759 0.4928 0.9443 0.127 Uiso 1 1 calc R . .
H58C H 0.5995 0.5332 0.9188 0.127 Uiso 1 1 calc R . .
Yb1B Yb 0.68465(4) 0.59135(4) 0.58562(2) 0.0456(2) Uani 1 1 d . . .
Yb2B Yb 0.65504(4) 0.77792(4) 0.37817(2) 0.04166(18) Uani 1 1 d . . .
Si1B Si 0.7141(3) 0.3799(3) 0.58584(18) 0.0617(14) Uani 1 1 d . . .
Si2B Si 0.7042(3) 0.9628(3) 0.35636(16) 0.0549(12) Uani 1 1 d . . .
Si3B Si 0.4790(3) 0.6352(4) 0.68047(17) 0.0807(19) Uani 1 1 d . . .
Si4B Si 0.8468(3) 0.6775(3) 0.28220(15) 0.0531(12) Uani 1 1 d . . .
Si5B Si 0.8165(3) 0.5839(3) 0.65058(17) 0.0565(13) Uani 1 1 d . . .
Si6B Si 0.6938(3) 0.7459(3) 0.62398(16) 0.0535(12) Uani 1 1 d . . .
Si7B Si 0.4967(4) 0.8346(4) 0.3238(2) 0.0834(18) Uani 1 1 d . . .
Si8B Si 0.4557(3) 0.8932(3) 0.4222(2) 0.0704(16) Uani 1 1 d . . .
N1B N 0.7411(7) 0.4626(7) 0.5672(4) 0.053(4) Uani 1 1 d . . .
N2B N 0.8011(7) 0.5482(7) 0.5213(4) 0.045(3) Uani 1 1 d . . .
N3B N 0.7132(7) 0.8669(7) 0.3794(4) 0.047(3) Uani 1 1 d . . .
N4B N 0.7305(7) 0.7635(6) 0.4324(4) 0.039(3) Uani 1 1 d . . .
N5B N 0.5417(7) 0.6220(8) 0.6228(4) 0.049(3) Uani 1 1 d . . .
N6B N 0.5845(7) 0.6375(7) 0.5426(4) 0.044(3) Uani 1 1 d . . .
N7B N 0.7587(7) 0.6822(7) 0.3295(4) 0.048(3) Uani 1 1 d . . .
N8B N 0.6611(7) 0.6500(7) 0.3871(4) 0.041(3) Uani 1 1 d . . .
N9B N 0.7344(7) 0.6450(7) 0.6255(4) 0.044(3) Uani 1 1 d . . .
N10B N 0.5238(7) 0.8439(7) 0.3736(5) 0.057(4) Uani 1 1 d . . .
C1B C 0.8055(9) 0.4717(9) 0.5307(5) 0.049(4) Uani 1 1 d . . .
C2B C 0.7525(8) 0.8256(8) 0.4126(5) 0.039(4) Uani 1 1 d . . .
C3B C 0.8676(8) 0.5668(8) 0.4849(5) 0.043(4) Uani 1 1 d . . .
H3B1 H 0.9095 0.5177 0.4690 0.051 Uiso 1 1 calc R . .
H3B2 H 0.8973 0.5871 0.5003 0.051 Uiso 1 1 calc R . .
C4B C 0.8319(9) 0.6284(8) 0.4477(5) 0.045(4) Uani 1 1 d . . .
H4B1 H 0.8796 0.6359 0.4225 0.054 Uiso 1 1 calc R . .
H4B2 H 0.8021 0.6076 0.4326 0.054 Uiso 1 1 calc R . .
C5B C 0.7714(8) 0.7078(8) 0.4671(4) 0.041(4) Uani 1 1 d . . .
H5B1 H 0.7272 0.6996 0.4947 0.049 Uiso 1 1 calc R . .
H5B2 H 0.8028 0.7314 0.4789 0.049 Uiso 1 1 calc R . .
C6B C 0.8738(9) 0.4036(9) 0.5052(6) 0.047(4) Uani 1 1 d . . .
C7B C 0.9472(9) 0.3636(10) 0.5203(6) 0.063(5) Uani 1 1 d . . .
H7B H 0.9555 0.3829 0.5458 0.075 Uiso 1 1 calc R . .
C8B C 1.0073(10) 0.2975(10) 0.4992(7) 0.067(5) Uani 1 1 d . . .
H8B H 1.0566 0.2702 0.5108 0.080 Uiso 1 1 calc R . .
C9B C 0.9989(11) 0.2690(10) 0.4617(8) 0.084(7) Uani 1 1 d . . .
H9B H 1.0410 0.2221 0.4470 0.101 Uiso 1 1 calc R . .
C10B C 0.9259(12) 0.3115(10) 0.4457(7) 0.072(5) Uani 1 1 d . . .
H10B H 0.9193 0.2936 0.4190 0.087 Uiso 1 1 calc R . .
C11B C 0.8635(9) 0.3779(9) 0.4669(6) 0.055(4) Uani 1 1 d . . .
H11B H 0.8141 0.4057 0.4555 0.066 Uiso 1 1 calc R . .
C12B C 0.8139(11) 0.8458(9) 0.4264(6) 0.055(4) Uani 1 1 d . . .
C13B C 0.7872(12) 0.8884(10) 0.4666(7) 0.076(6) Uani 1 1 d . . .
H13B H 0.7311 0.9010 0.4863 0.091 Uiso 1 1 calc R . .
C14B C 0.8436(19) 0.9127(11) 0.4776(9) 0.113(9) Uani 1 1 d . . .
H14B H 0.8258 0.9420 0.5053 0.136 Uiso 1 1 calc R . .
C15B C 0.9281(18) 0.8946(15) 0.4483(12) 0.145(17) Uani 1 1 d D . .
H15B H 0.9667 0.9111 0.4562 0.175 Uiso 1 1 calc R . .
C16B C 0.9516(15) 0.8528(16) 0.4084(10) 0.119(11) Uani 1 1 d D . .
H16B H 1.0062 0.8419 0.3871 0.143 Uiso 1 1 calc R . .
C17B C 0.8946(12) 0.8269(11) 0.3997(7) 0.078(6) Uani 1 1 d . . .
H17B H 0.9132 0.7940 0.3736 0.094 Uiso 1 1 calc R . .
C18B C 0.8035(13) 0.2853(12) 0.5897(11) 0.185(15) Uani 1 1 d . . .
H18D H 0.8353 0.2904 0.6104 0.277 Uiso 1 1 calc R . .
H18E H 0.8409 0.2720 0.5577 0.277 Uiso 1 1 calc R . .
H18F H 0.7818 0.2431 0.6031 0.277 Uiso 1 1 calc R . .
C19B C 0.6516(14) 0.3720(12) 0.5464(7) 0.120(9) Uani 1 1 d . . .
H19D H 0.6880 0.3608 0.5140 0.180 Uiso 1 1 calc R . .
H19E H 0.6032 0.4222 0.5456 0.180 Uiso 1 1 calc R . .
H19F H 0.6311 0.3290 0.5591 0.180 Uiso 1 1 calc R . .
C20B C 0.6461(14) 0.4007(12) 0.6472(6) 0.122(9) Uani 1 1 d . . .
H20D H 0.6791 0.4043 0.6677 0.182 Uiso 1 1 calc R . .
H20E H 0.6253 0.3578 0.6599 0.182 Uiso 1 1 calc R . .
H20F H 0.5978 0.4511 0.6467 0.182 Uiso 1 1 calc R . .
C21B C 0.8048(11) 0.9788(12) 0.3277(7) 0.105(8) Uani 1 1 d . . .
H21D H 0.8393 0.9411 0.3025 0.158 Uiso 1 1 calc R . .
H21E H 0.8362 0.9705 0.3517 0.158 Uiso 1 1 calc R . .
H21F H 0.7919 1.0332 0.3137 0.158 Uiso 1 1 calc R . .
C22B C 0.6437(12) 1.0354(9) 0.4035(6) 0.088(6) Uani 1 1 d . . .
H22D H 0.5898 1.0294 0.4195 0.131 Uiso 1 1 calc R . .
H22E H 0.6327 1.0894 0.3891 0.131 Uiso 1 1 calc R . .
H22F H 0.6767 1.0259 0.4269 0.131 Uiso 1 1 calc R . .
C23B C 0.6423(10) 0.9851(10) 0.3115(6) 0.073(5) Uani 1 1 d . . .
H23D H 0.6733 0.9470 0.2863 0.110 Uiso 1 1 calc R . .
H23E H 0.6335 1.0390 0.2976 0.110 Uiso 1 1 calc R . .
H23F H 0.5872 0.9810 0.3270 0.110 Uiso 1 1 calc R . .
C24B C 0.5219(8) 0.6404(8) 0.5807(5) 0.040(4) Uani 1 1 d . . .
C25B C 0.7284(9) 0.6261(8) 0.3509(5) 0.042(4) Uani 1 1 d . . .
C26B C 0.5740(9) 0.6511(9) 0.4937(5) 0.045(4) Uani 1 1 d . . .
H26C H 0.5941 0.6939 0.4774 0.054 Uiso 1 1 calc R . .
H26D H 0.5128 0.6701 0.4953 0.054 Uiso 1 1 calc R . .
C27B C 0.6204(9) 0.5794(7) 0.4639(4) 0.037(3) Uani 1 1 d . . .
H27C H 0.6801 0.5562 0.4660 0.045 Uiso 1 1 calc R . .
H27D H 0.5950 0.5394 0.4779 0.045 Uiso 1 1 calc R . .
C28B C 0.6199(10) 0.5942(9) 0.4122(5) 0.051(4) Uani 1 1 d . . .
H28C H 0.6496 0.5430 0.3963 0.062 Uiso 1 1 calc R . .
H28D H 0.5605 0.6159 0.4096 0.062 Uiso 1 1 calc R . .
C29B C 0.4312(9) 0.6675(9) 0.5798(5) 0.042(4) Uani 1 1 d . . .
C30B C 0.3852(10) 0.7477(10) 0.5732(6) 0.060(5) Uani 1 1 d . . .
H30B H 0.4129 0.7842 0.5664 0.072 Uiso 1 1 calc R . .
C31B C 0.2975(11) 0.7758(11) 0.5764(7) 0.073(5) Uani 1 1 d . . .
H31B H 0.2652 0.8310 0.5736 0.088 Uiso 1 1 calc R . .
C32B C 0.2603(9) 0.7218(10) 0.5837(6) 0.061(5) Uani 1 1 d . . .
H32B H 0.2013 0.7400 0.5859 0.073 Uiso 1 1 calc R . .
C33B C 0.3061(10) 0.6414(11) 0.5879(6) 0.062(5) Uani 1 1 d . . .
H33B H 0.2794 0.6045 0.5920 0.074 Uiso 1 1 calc R . .
C34B C 0.3921(9) 0.6149(9) 0.5860(5) 0.052(4) Uani 1 1 d . . .
H34B H 0.4240 0.5596 0.5890 0.062 Uiso 1 1 calc R . .
C35B C 0.7740(10) 0.5422(9) 0.3353(6) 0.052(4) Uani 1 1 d . . .
C36B C 0.8434(10) 0.4933(9) 0.3487(6) 0.064(5) Uani 1 1 d . . .
H36B H 0.8604 0.5114 0.3711 0.077 Uiso 1 1 calc R . .
C37B C 0.8917(13) 0.4194(11) 0.3326(9) 0.097(7) Uani 1 1 d . . .
H37B H 0.9424 0.3868 0.3418 0.117 Uiso 1 1 calc R . .
C38B C 0.8616(14) 0.3952(12) 0.3020(7) 0.096(8) Uani 1 1 d D . .
H38B H 0.8936 0.3438 0.2899 0.115 Uiso 1 1 calc R . .
C39B C 0.7887(14) 0.4401(13) 0.2878(8) 0.095(7) Uani 1 1 d D . .
H39B H 0.7681 0.4197 0.2684 0.114 Uiso 1 1 calc R . .
C40B C 0.7467(11) 0.5172(11) 0.3035(6) 0.070(5) Uani 1 1 d . . .
H40B H 0.6990 0.5527 0.2922 0.084 Uiso 1 1 calc R . .
C41B C 0.4090(13) 0.7428(15) 0.6910(7) 0.149(11) Uani 1 1 d . . .
H41D H 0.3704 0.7618 0.6699 0.223 Uiso 1 1 calc R . .
H41E H 0.4443 0.7745 0.6841 0.223 Uiso 1 1 calc R . .
H41F H 0.3760 0.7481 0.7244 0.223 Uiso 1 1 calc R . .
C42B C 0.5519(10) 0.6013(11) 0.7203(5) 0.078(6) Uani 1 1 d . . .
H42D H 0.5893 0.5456 0.7149 0.117 Uiso 1 1 calc R . .
H42E H 0.5187 0.6063 0.7537 0.117 Uiso 1 1 calc R . .
H42F H 0.5861 0.6341 0.7134 0.117 Uiso 1 1 calc R . .
C43B C 0.4118(14) 0.5749(18) 0.6981(6) 0.172(14) Uani 1 1 d . . .
H43D H 0.4477 0.5189 0.6927 0.258 Uiso 1 1 calc R . .
H43E H 0.3703 0.5931 0.6788 0.258 Uiso 1 1 calc R . .
H43F H 0.3820 0.5810 0.7320 0.258 Uiso 1 1 calc R . .
C44B C 0.9464(10) 0.6312(13) 0.3017(7) 0.119(9) Uani 1 1 d . . .
H44D H 0.9421 0.6595 0.3285 0.179 Uiso 1 1 calc R . .
H44E H 0.9939 0.6341 0.2751 0.179 Uiso 1 1 calc R . .
H44F H 0.9560 0.5755 0.3118 0.179 Uiso 1 1 calc R . .
C45B C 0.8329(11) 0.7808(9) 0.2629(7) 0.103(8) Uani 1 1 d . . .
H45D H 0.7805 0.8069 0.2521 0.155 Uiso 1 1 calc R . .
H45E H 0.8813 0.7820 0.2365 0.155 Uiso 1 1 calc R . .
H45F H 0.8293 0.8087 0.2897 0.155 Uiso 1 1 calc R . .
C46B C 0.8541(13) 0.6256(13) 0.2312(6) 0.117(9) Uani 1 1 d . . .
H46D H 0.8011 0.6507 0.2211 0.176 Uiso 1 1 calc R . .
H46E H 0.8637 0.5698 0.2409 0.176 Uiso 1 1 calc R . .
H46F H 0.9014 0.6288 0.2046 0.176 Uiso 1 1 calc R . .
C47B C 0.8157(14) 0.6231(13) 0.7066(7) 0.125(9) Uani 1 1 d . . .
H47D H 0.8735 0.6026 0.7106 0.188 Uiso 1 1 calc R . .
H47E H 0.7792 0.6056 0.7343 0.188 Uiso 1 1 calc R . .
H47F H 0.7939 0.6812 0.7039 0.188 Uiso 1 1 calc R . .
C48B C 0.9209(9) 0.5683(11) 0.6075(6) 0.081(6) Uani 1 1 d . . .
H48D H 0.9618 0.5656 0.6246 0.122 Uiso 1 1 calc R . .
H48E H 0.9151 0.6126 0.5835 0.122 Uiso 1 1 calc R . .
H48F H 0.9409 0.5185 0.5918 0.122 Uiso 1 1 calc R . .
C49B C 0.8086(11) 0.4842(10) 0.6682(7) 0.094(7) Uani 1 1 d . . .
H49D H 0.8432 0.4558 0.6908 0.141 Uiso 1 1 calc R . .
H49E H 0.8292 0.4534 0.6397 0.141 Uiso 1 1 calc R . .
H49F H 0.7493 0.4913 0.6833 0.141 Uiso 1 1 calc R . .
C50B C 0.6369(11) 0.7872(10) 0.6838(6) 0.082(6) Uani 1 1 d . . .
H50D H 0.6502 0.8329 0.6863 0.123 Uiso 1 1 calc R . .
H50E H 0.6549 0.7463 0.7085 0.123 Uiso 1 1 calc R . .
H50F H 0.5757 0.8041 0.6881 0.123 Uiso 1 1 calc R . .
C51B C 0.7771(10) 0.7880(10) 0.5963(6) 0.077(6) Uani 1 1 d . . .
H51D H 0.7662 0.8336 0.6140 0.115 Uiso 1 1 calc R . .
H51E H 0.7761 0.8053 0.5629 0.115 Uiso 1 1 calc R . .
H51F H 0.8329 0.7473 0.5974 0.115 Uiso 1 1 calc R . .
C52B C 0.6148(9) 0.7823(9) 0.5862(6) 0.064(5) Uani 1 1 d . . .
H52D H 0.5904 0.8405 0.5846 0.096 Uiso 1 1 calc R . .
H52E H 0.5694 0.7620 0.6005 0.096 Uiso 1 1 calc R . .
H52F H 0.6435 0.7632 0.5539 0.096 Uiso 1 1 calc R . .
C53B C 0.430(2) 0.9328(15) 0.2979(10) 0.211(17) Uani 1 1 d . . .
H53D H 0.3896 0.9245 0.2847 0.316 Uiso 1 1 calc R . .
H53E H 0.4670 0.9536 0.2725 0.316 Uiso 1 1 calc R . .
H53F H 0.3989 0.9709 0.3231 0.316 Uiso 1 1 calc R . .
C54B C 0.438(2) 0.7715(19) 0.3351(9) 0.228(19) Uani 1 1 d . . .
H54D H 0.3938 0.7933 0.3176 0.341 Uiso 1 1 calc R . .
H54E H 0.4119 0.7683 0.3694 0.341 Uiso 1 1 calc R . .
H54F H 0.4765 0.7182 0.3244 0.341 Uiso 1 1 calc R . .
C55B C 0.5953(15) 0.7998(18) 0.2737(8) 0.174(13) Uani 1 1 d . . .
H55D H 0.5796 0.8056 0.2436 0.261 Uiso 1 1 calc R . .
H55E H 0.6289 0.7439 0.2801 0.261 Uiso 1 1 calc R . .
H55F H 0.6291 0.8318 0.2713 0.261 Uiso 1 1 calc R . .
C56B C 0.3664(10) 0.8611(12) 0.4522(8) 0.108(8) Uani 1 1 d . . .
H56D H 0.3143 0.9079 0.4617 0.162 Uiso 1 1 calc R . .
H56E H 0.3786 0.8271 0.4806 0.162 Uiso 1 1 calc R . .
H56F H 0.3588 0.8314 0.4301 0.162 Uiso 1 1 calc R . .
C57B C 0.5157(11) 0.8779(10) 0.4670(6) 0.080(6) Uani 1 1 d . . .
H57D H 0.4776 0.9067 0.4955 0.120 Uiso 1 1 calc R . .
H57E H 0.5615 0.8978 0.4535 0.120 Uiso 1 1 calc R . .
H57F H 0.5399 0.8211 0.4757 0.120 Uiso 1 1 calc R . .
C58B C 0.4067(13) 1.0042(10) 0.4084(8) 0.118(8) Uani 1 1 d . . .
H58D H 0.3468 1.0246 0.4259 0.177 Uiso 1 1 calc R . .
H58E H 0.4113 1.0143 0.3740 0.177 Uiso 1 1 calc R . .
H58F H 0.4367 1.0309 0.4183 0.177 Uiso 1 1 calc R . .
O1A O 0.9571(14) 0.4667(14) 0.0828(8) 0.182(8) Uiso 1 1 d DU . .
C59A C 1.0501(15) 0.4369(17) 0.0569(10) 0.176(12) Uiso 1 1 d DU . .
C60A C 1.0672(17) 0.3685(17) 0.0279(10) 0.160(11) Uiso 1 1 d DU . .
C61A C 0.9158(18) 0.5412(18) 0.1107(12) 0.214(14) Uiso 1 1 d DU . .
C62A C 0.8244(19) 0.5518(19) 0.1342(11) 0.183(12) Uiso 1 1 d DU . .
O1B O 0.9780(17) 0.2460(16) 0.2275(10) 0.105(9) Uiso 0.50 1 d PDU . .
C59B C 0.995(2) 0.301(2) 0.1851(12) 0.094(12) Uiso 0.50 1 d PDU . .
C60B C 1.055(2) 0.332(2) 0.1961(13) 0.082(11) Uiso 0.50 1 d PDU . .
C61B C 0.910(3) 0.213(3) 0.2354(16) 0.144(17) Uiso 0.50 1 d PDU . .
C62B C 0.907(3) 0.163(3) 0.2817(15) 0.105(14) Uiso 0.50 1 d PDU . .
C63 C 0.875(3) 0.064(3) 0.5495(19) 0.157(9) Uiso 0.50 1 d PDU . .
C64 C 0.875(3) 0.113(3) 0.5028(17) 0.157(9) Uiso 0.50 1 d PDU . .
C65 C 0.931(3) 0.093(3) 0.4529(18) 0.157(9) Uiso 0.50 1 d PDU . .
C66 C 1.023(3) 0.051(3) 0.4265(19) 0.157(9) Uiso 0.50 1 d PDU . .
C67 C 1.108(3) 0.022(3) 0.3898(18) 0.157(9) Uiso 0.50 1 d PDU . .
C68 C 1.061(3) 0.088(3) 0.358(2) 0.157(9) Uiso 0.50 1 d PDU . .

loop_
_atom_site_aniso_label
_atom_site_aniso_U_11
_atom_site_aniso_U_22
_atom_site_aniso_U_33
_atom_site_aniso_U_23
_atom_site_aniso_U_13
_atom_site_aniso_U_12
Yb1A 0.0399(4) 0.0374(4) 0.0388(4) 0.0047(3) -0.0112(3) -0.0123(3)
Yb2A 0.0456(4) 0.0376(4) 0.0364(4) 0.0035(3) -0.0047(3) -0.0130(3)
Si1A 0.054(3) 0.057(3) 0.044(3) 0.011(2) -0.021(2) -0.020(2)
Si2A 0.061(3) 0.062(3) 0.038(3) 0.001(2) -0.019(2) -0.017(3)
Si3A 0.039(2) 0.055(3) 0.031(2) 0.003(2) -0.0047(19) -0.017(2)
Si4A 0.066(3) 0.058(3) 0.038(3) 0.000(2) 0.010(2) -0.023(3)
Si5A 0.067(3) 0.041(3) 0.059(3) 0.006(2) -0.020(3) -0.017(2)
Si6A 0.041(2) 0.056(3) 0.063(3) -0.012(2) -0.017(2) -0.005(2)
Si7A 0.040(2) 0.054(3) 0.049(3) 0.005(2) -0.005(2) -0.019(2)
Si8A 0.066(3) 0.045(3) 0.050(3) 0.012(2) -0.019(2) -0.024(2)
N1A 0.039(6) 0.038(7) 0.034(7) 0.005(5) -0.010(5) -0.015(6)
N2A 0.036(6) 0.044(8) 0.041(7) 0.000(6) -0.012(6) -0.006(6)
N3A 0.057(7) 0.048(8) 0.022(6) 0.013(5) -0.016(6) -0.025(6)
N4A 0.035(6) 0.029(6) 0.033(6) -0.001(5) -0.008(5) -0.008(5)
N5A 0.037(6) 0.037(7) 0.031(7) 0.000(5) -0.007(5) -0.005(5)
N6A 0.044(7) 0.043(7) 0.019(6) 0.001(5) -0.004(5) -0.023(6)
N7A 0.055(7) 0.036(7) 0.030(7) 0.004(5) 0.005(6) -0.021(6)
N8A 0.040(7) 0.046(8) 0.029(7) 0.005(6) 0.001(5) -0.010(6)
N9A 0.051(7) 0.039(8) 0.052(8) -0.013(6) -0.011(6) -0.011(6)
N10A 0.038(6) 0.040(7) 0.051(8) 0.012(6) -0.016(6) -0.013(6)
C1A 0.043(8) 0.043(9) 0.039(9) 0.014(7) -0.015(7) -0.022(7)
C2A 0.037(8) 0.028(8) 0.029(7) 0.000(6) -0.001(6) -0.005(6)
C3A 0.052(9) 0.059(11) 0.031(8) 0.007(8) -0.016(7) -0.017(8)
C4A 0.036(8) 0.030(8) 0.038(8) -0.006(6) -0.011(7) -0.002(6)
C5A 0.033(7) 0.049(9) 0.033(8) -0.012(7) -0.015(6) -0.001(7)
C6A 0.065(10) 0.036(9) 0.069(11) 0.017(8) -0.036(9) -0.028(8)
C7A 0.059(11) 0.085(14) 0.169(18) 0.050(13) -0.056(12) -0.052(10)
C8A 0.096(16) 0.098(18) 0.20(2) 0.043(16) -0.075(16) -0.052(14)
C9A 0.17(2) 0.074(15) 0.16(2) 0.034(14) -0.139(18) -0.051(16)
C10A 0.18(2) 0.072(15) 0.117(18) 0.002(14) -0.089(17) -0.022(16)
C11A 0.097(14) 0.078(14) 0.091(14) 0.012(12) -0.049(12) -0.031(12)
C12A 0.047(9) 0.034(9) 0.041(9) 0.014(7) -0.014(7) -0.020(7)
C13A 0.050(9) 0.033(9) 0.045(9) -0.009(7) -0.006(7) -0.006(7)
C14A 0.056(11) 0.079(15) 0.069(13) 0.004(11) -0.015(10) -0.031(11)
C15A 0.044(10) 0.076(14) 0.065(12) -0.016(11) -0.010(9) 0.002(10)
C16A 0.062(11) 0.052(11) 0.070(12) -0.021(9) -0.021(10) -0.005(9)
C17A 0.055(10) 0.044(10) 0.062(11) 0.011(8) -0.019(9) -0.018(8)
C18A 0.138(17) 0.057(12) 0.040(10) 0.002(9) -0.030(11) -0.034(12)
C19A 0.068(12) 0.106(17) 0.096(16) 0.041(13) -0.044(12) -0.028(12)
C20A 0.076(12) 0.046(11) 0.067(12) 0.028(9) -0.034(10) -0.012(9)
C21A 0.19(2) 0.14(2) 0.070(14) 0.042(14) -0.073(16) -0.11(2)
C22A 0.080(13) 0.133(19) 0.040(10) -0.005(11) -0.023(10) -0.037(13)
C23A 0.136(19) 0.098(18) 0.087(16) -0.014(13) -0.074(15) 0.011(14)
C24A 0.043(8) 0.030(8) 0.040(9) 0.004(7) -0.009(7) -0.017(7)
C25A 0.032(8) 0.048(10) 0.037(8) 0.000(7) -0.008(7) -0.014(7)
C26A 0.047(9) 0.068(11) 0.025(8) 0.001(7) -0.002(7) -0.032(8)
C27A 0.036(8) 0.056(10) 0.039(9) 0.017(8) -0.015(7) -0.013(7)
C28A 0.043(8) 0.029(8) 0.040(8) -0.002(7) 0.000(7) -0.008(7)
C29A 0.048(9) 0.054(10) 0.022(7) 0.002(7) -0.010(7) -0.024(8)
C30A 0.053(10) 0.069(12) 0.038(9) 0.008(8) -0.008(8) -0.039(9)
C31A 0.062(11) 0.096(15) 0.041(10) 0.012(10) -0.023(9) -0.046(11)
C32A 0.037(9) 0.075(14) 0.057(11) -0.024(10) 0.004(8) -0.006(9)
C33A 0.048(10) 0.063(12) 0.074(13) 0.014(10) -0.020(9) -0.018(9)
C34A 0.051(10) 0.048(10) 0.047(10) 0.000(8) -0.014(8) -0.017(8)
C35A 0.055(9) 0.052(10) 0.028(8) -0.007(7) 0.003(7) -0.032(8)
C36A 0.060(11) 0.058(11) 0.075(12) 0.005(10) 0.016(9) -0.020(9)
C37A 0.100(16) 0.069(14) 0.117(19) 0.006(14) 0.018(13) -0.023(13)
C38A 0.14(2) 0.079(16) 0.100(18) -0.006(14) 0.039(16) -0.042(15)
C39A 0.125(16) 0.086(15) 0.063(12) 0.000(11) -0.008(12) -0.068(13)
C40A 0.103(13) 0.072(13) 0.055(11) -0.004(9) -0.010(10) -0.051(11)
C41A 0.110(16) 0.20(3) 0.046(11) -0.024(14) -0.001(11) -0.108(18)
C42A 0.18(2) 0.049(13) 0.063(13) -0.011(10) -0.016(14) -0.028(14)
C43A 0.083(13) 0.126(19) 0.028(9) -0.009(11) -0.018(9) 0.012(12)
C44A 0.068(12) 0.080(15) 0.083(15) 0.003(12) 0.042(10) -0.013(11)
C45A 0.080(12) 0.063(12) 0.048(10) 0.002(9) 0.007(9) -0.030(10)
C46A 0.128(16) 0.103(17) 0.026(9) -0.018(10) -0.003(10) -0.058(14)
C47A 0.15(2) 0.046(13) 0.13(2) -0.014(13) 0.018(16) -0.047(14)
C48A 0.094(15) 0.054(14) 0.22(3) 0.073(16) -0.061(17) -0.020(12)
C49A 0.24(3) 0.20(3) 0.065(14) 0.021(16) -0.033(17) -0.19(2)
C50A 0.040(9) 0.064(12) 0.093(14) -0.008(10) 0.004(9) -0.017(9)
C51A 0.061(11) 0.088(15) 0.097(16) -0.017(12) -0.037(11) 0.004(10)
C52A 0.060(11) 0.079(14) 0.062(12) -0.021(10) -0.017(9) -0.007(10)
C53A 0.043(9) 0.067(12) 0.051(10) -0.002(9) -0.012(8) -0.014(8)
C54A 0.067(11) 0.061(12) 0.096(15) -0.010(11) -0.041(11) -0.014(10)
C55A 0.039(9) 0.091(15) 0.088(14) 0.015(12) -0.005(9) -0.018(10)
C56A 0.126(17) 0.058(13) 0.095(16) 0.022(11) -0.078(14) -0.002(12)
C57A 0.102(16) 0.074(15) 0.16(2) 0.042(15) -0.020(15) -0.058(14)
C58A 0.134(17) 0.036(11) 0.073(13) 0.002(10) -0.034(12) -0.020(11)
Yb1B 0.0432(4) 0.0480(4) 0.0401(4) 0.0080(3) -0.0098(3) -0.0161(3)
Yb2B 0.0464(4) 0.0366(4) 0.0385(4) 0.0050(3) -0.0118(3) -0.0141(3)
Si1B 0.063(3) 0.052(3) 0.063(3) 0.022(3) -0.009(3) -0.029(3)
Si2B 0.069(3) 0.046(3) 0.050(3) 0.014(2) -0.016(2) -0.027(2)
Si3B 0.055(3) 0.140(6) 0.039(3) 0.015(3) -0.007(2) -0.040(4)
Si4B 0.054(3) 0.050(3) 0.040(3) -0.002(2) 0.010(2) -0.019(2)
Si5B 0.060(3) 0.055(3) 0.052(3) 0.014(2) -0.019(2) -0.023(2)
Si6B 0.052(3) 0.050(3) 0.049(3) -0.002(2) -0.006(2) -0.016(2)
Si7B 0.089(4) 0.086(4) 0.092(4) 0.031(4) -0.055(4) -0.040(4)
Si8B 0.048(3) 0.046(3) 0.092(4) 0.013(3) -0.006(3) -0.007(2)
N1B 0.050(7) 0.047(8) 0.060(9) 0.029(7) -0.014(7) -0.029(7)
N2B 0.041(7) 0.051(8) 0.048(8) 0.018(6) -0.012(6) -0.029(6)
N3B 0.049(7) 0.058(9) 0.033(7) 0.005(6) -0.019(6) -0.016(6)
N4B 0.052(7) 0.025(6) 0.032(6) 0.007(5) -0.010(6) -0.010(6)
N5B 0.042(7) 0.077(10) 0.027(7) 0.016(6) -0.010(6) -0.027(7)
N6B 0.036(7) 0.056(8) 0.037(7) 0.011(6) -0.006(6) -0.023(6)
N7B 0.046(7) 0.057(9) 0.042(7) -0.002(6) -0.002(6) -0.028(7)
N8B 0.041(7) 0.047(8) 0.032(7) -0.001(6) 0.001(6) -0.020(6)
N9B 0.049(7) 0.040(8) 0.040(7) 0.002(6) -0.017(6) -0.011(6)
N10B 0.053(8) 0.053(9) 0.069(10) 0.002(7) -0.021(7) -0.021(7)
C1B 0.046(9) 0.050(10) 0.048(10) 0.005(8) -0.005(8) -0.025(8)
C2B 0.033(8) 0.041(9) 0.033(8) 0.010(7) -0.010(7) -0.008(7)
C3B 0.029(7) 0.032(8) 0.048(9) 0.008(7) 0.003(7) -0.005(6)
C4B 0.053(9) 0.049(10) 0.037(8) 0.019(7) -0.014(7) -0.028(8)
C5B 0.050(9) 0.040(9) 0.024(7) 0.011(6) 0.002(7) -0.022(7)
C6B 0.038(9) 0.035(9) 0.060(11) -0.011(8) -0.003(8) -0.009(7)
C7B 0.045(10) 0.051(11) 0.087(14) 0.000(10) -0.015(10) -0.015(9)
C8B 0.045(10) 0.044(11) 0.103(16) 0.006(11) -0.024(11) -0.010(9)
C9B 0.058(12) 0.019(9) 0.15(2) 0.016(11) -0.009(13) -0.007(8)
C10B 0.087(14) 0.050(12) 0.085(14) -0.006(10) -0.028(12) -0.025(11)
C11B 0.047(10) 0.043(10) 0.068(12) 0.015(9) -0.019(9) -0.012(8)
C12B 0.073(12) 0.044(10) 0.043(10) 0.000(8) -0.017(9) -0.017(9)
C13B 0.093(14) 0.056(13) 0.096(16) -0.008(11) -0.052(13) -0.025(11)
C14B 0.20(3) 0.038(12) 0.13(2) -0.005(13) -0.11(2) -0.025(17)
C15B 0.19(3) 0.11(2) 0.24(4) 0.11(3) -0.18(4) -0.11(3)
C16B 0.117(19) 0.16(3) 0.14(3) 0.09(2) -0.10(2) -0.10(2)
C17B 0.072(13) 0.085(15) 0.080(14) 0.039(12) -0.034(12) -0.036(12)
C18B 0.100(18) 0.070(17) 0.33(4) 0.11(2) -0.04(2) -0.034(14)
C19B 0.19(2) 0.12(2) 0.13(2) 0.053(16) -0.082(18) -0.127(19)
C20B 0.18(2) 0.113(19) 0.064(14) -0.002(13) 0.053(14) -0.102(18)
C21B 0.091(15) 0.111(19) 0.110(18) 0.051(14) -0.014(13) -0.064(14)
C22B 0.143(18) 0.025(10) 0.085(14) 0.001(9) -0.021(13) -0.029(11)
C23B 0.091(13) 0.065(13) 0.075(13) 0.030(10) -0.034(11) -0.044(11)
C24B 0.040(8) 0.046(9) 0.033(8) 0.011(7) -0.003(7) -0.024(7)
C25B 0.040(8) 0.031(8) 0.056(10) 0.007(7) -0.022(8) -0.011(7)
C26B 0.054(9) 0.053(10) 0.042(9) 0.008(8) -0.032(8) -0.025(8)
C27B 0.053(9) 0.023(7) 0.034(8) 0.002(6) -0.001(7) -0.019(7)
C28B 0.069(11) 0.042(10) 0.054(10) -0.001(8) -0.016(9) -0.031(9)
C29B 0.042(9) 0.054(10) 0.030(8) -0.009(7) 0.003(7) -0.025(8)
C30B 0.061(11) 0.058(12) 0.065(12) 0.001(9) -0.016(9) -0.029(10)
C31B 0.062(12) 0.054(12) 0.101(16) -0.004(11) -0.033(11) -0.011(10)
C32B 0.037(9) 0.055(12) 0.083(13) -0.008(10) -0.025(9) -0.002(8)
C33B 0.061(11) 0.075(13) 0.066(12) 0.014(10) -0.032(10) -0.038(10)
C34B 0.053(10) 0.029(9) 0.070(11) -0.008(8) -0.020(9) -0.007(7)
C35B 0.059(10) 0.030(9) 0.057(11) -0.014(8) 0.006(9) -0.016(8)
C36B 0.060(11) 0.036(10) 0.069(12) 0.000(9) -0.004(9) -0.002(8)
C37B 0.077(14) 0.041(12) 0.13(2) -0.016(13) 0.003(14) 0.002(10)
C38B 0.112(19) 0.051(14) 0.084(17) -0.035(12) 0.051(15) -0.032(14)
C39B 0.100(17) 0.069(16) 0.114(19) -0.040(14) 0.018(15) -0.049(14)
C40B 0.063(11) 0.081(15) 0.069(13) -0.024(11) 0.011(10) -0.043(11)
C41B 0.111(18) 0.19(3) 0.055(14) 0.004(16) -0.016(13) 0.032(18)
C42B 0.064(11) 0.122(18) 0.038(10) 0.007(11) -0.003(9) -0.037(12)
C43B 0.15(2) 0.39(4) 0.050(13) 0.09(2) -0.038(14) -0.20(3)
C44B 0.052(12) 0.14(2) 0.123(19) 0.062(16) -0.010(12) -0.028(13)
C45B 0.089(14) 0.039(11) 0.121(18) 0.003(11) 0.051(12) -0.020(10)
C46B 0.131(18) 0.16(2) 0.053(13) -0.032(13) 0.053(12) -0.087(18)
C47B 0.17(2) 0.12(2) 0.086(16) -0.006(15) -0.091(17) -0.016(17)
C48B 0.057(11) 0.097(15) 0.083(14) 0.048(12) -0.044(10) -0.024(11)
C49B 0.074(13) 0.055(13) 0.15(2) 0.018(13) -0.032(13) -0.027(11)
C50B 0.106(15) 0.061(13) 0.061(12) -0.015(10) -0.002(11) -0.022(11)
C51B 0.074(12) 0.060(12) 0.070(13) 0.011(10) 0.004(10) -0.019(10)
C52B 0.068(11) 0.051(11) 0.065(12) 0.002(9) -0.026(9) -0.010(9)
C53B 0.34(4) 0.14(3) 0.23(3) 0.09(2) -0.25(3) -0.08(3)
C54B 0.40(5) 0.36(5) 0.14(3) 0.11(3) -0.16(3) -0.34(4)
C55B 0.14(2) 0.29(4) 0.11(2) -0.11(2) -0.032(18) -0.07(3)
C56B 0.055(12) 0.107(19) 0.14(2) 0.018(16) -0.010(13) -0.031(12)
C57B 0.100(14) 0.048(12) 0.075(13) -0.010(10) -0.008(11) -0.019(11)
C58B 0.124(18) 0.039(12) 0.13(2) 0.003(12) 0.001(15) 0.007(12)

loop_
_atom_type_symbol
_atom_type_description
_atom_type_scat_dispersion_real
_atom_type_scat_dispersion_imag
_atom_type_scat_source
C C 0.0033 0.0016 'International Tables Vol C Tables 4.2.6.8 and 6.1.1.4'
H H 0.0000 0.0000 'International Tables Vol C Tables 4.2.6.8 and 6.1.1.4'
N N 0.0061 0.0033 'International Tables Vol C Tables 4.2.6.8 and 6.1.1.4'
O O 0.0106 0.0060 'International Tables Vol C Tables 4.2.6.8 and 6.1.1.4'
Si Si 0.0817 0.0704 'International Tables Vol C Tables 4.2.6.8 and 6.1.1.4'
Yb Yb -0.3850 5.5486 'International Tables Vol C Tables 4.2.6.8 and 6.1.1.4'

loop_
_geom_angle_atom_site_label_1
_geom_angle_atom_site_label_2
_geom_angle_atom_site_label_3
_geom_angle
_geom_angle_site_symmetry_1
_geom_angle_site_symmetry_3
_geom_angle_publ_flag
N9A Yb1A N5A 129.3(4) . . ?
N9A Yb1A N6A 101.2(4) . . ?
N5A Yb1A N6A 58.8(4) . . ?
N9A Yb1A N2A 133.7(4) . . ?
N5A Yb1A N2A 96.3(4) . . ?
N6A Yb1A N2A 96.0(4) . . ?
N9A Yb1A N1A 108.1(4) . . ?
N5A Yb1A N1A 104.6(4) . . ?
N6A Yb1A N1A 150.1(4) . . ?
N2A Yb1A N1A 59.0(4) . . ?
N9A Yb1A C24A 117.2(4) . . ?
N5A Yb1A C24A 30.0(4) . . ?
N6A Yb1A C24A 28.9(4) . . ?
N2A Yb1A C24A 98.0(4) . . ?
N1A Yb1A C24A 131.0(4) . . ?
N9A Yb1A C1A 126.7(4) . . ?
N5A Yb1A C1A 100.4(4) . . ?
N6A Yb1A C1A 123.0(4) . . ?
N2A Yb1A C1A 29.2(4) . . ?
N1A Yb1A C1A 30.0(4) . . ?
C24A Yb1A C1A 115.7(4) . . ?
N9A Yb1A Si6A 27.4(3) . . ?
N5A Yb1A Si6A 155.7(3) . . ?
N6A Yb1A Si6A 109.1(3) . . ?
N2A Yb1A Si6A 106.3(3) . . ?
N1A Yb1A Si6A 94.7(3) . . ?
C24A Yb1A Si6A 134.3(3) . . ?
C1A Yb1A Si6A 103.7(3) . . ?
N9A Yb1A Si5A 26.9(3) . . ?
N5A Yb1A Si5A 102.7(3) . . ?
N6A Yb1A Si5A 90.9(3) . . ?
N2A Yb1A Si5A 160.6(3) . . ?
N1A Yb1A Si5A 118.1(3) . . ?
C24A Yb1A Si5A 96.7(3) . . ?
C1A Yb1A Si5A 145.6(3) . . ?
Si6A Yb1A Si5A 54.32(12) . . ?
N10A Yb2A N3A 124.3(4) . . ?
N10A Yb2A N7A 109.6(4) . . ?
N3A Yb2A N7A 105.5(4) . . ?
N10A Yb2A N8A 137.2(4) . . ?
N3A Yb2A N8A 98.0(4) . . ?
N7A Yb2A N8A 58.6(4) . . ?
N10A Yb2A N4A 99.3(4) . . ?
N3A Yb2A N4A 59.7(4) . . ?
N7A Yb2A N4A 150.6(4) . . ?
N8A Yb2A N4A 96.3(4) . . ?
N10A Yb2A C25A 129.7(4) . . ?
N3A Yb2A C25A 101.7(4) . . ?
N7A Yb2A C25A 30.3(4) . . ?
N8A Yb2A C25A 28.4(4) . . ?
N4A Yb2A C25A 122.8(4) . . ?
N10A Yb2A C2A 114.1(4) . . ?
N3A Yb2A C2A 30.3(4) . . ?
N7A Yb2A C2A 131.6(4) . . ?
N8A Yb2A C2A 98.7(4) . . ?
N4A Yb2A C2A 29.4(4) . . ?
C25A Yb2A C2A 116.0(4) . . ?
N10A Yb2A Si7A 28.6(3) . . ?
N3A Yb2A Si7A 151.9(3) . . ?
N7A Yb2A Si7A 96.3(3) . . ?
N8A Yb2A Si7A 108.6(3) . . ?
N4A Yb2A Si7A 107.1(3) . . ?
C25A Yb2A Si7A 106.0(3) . . ?
C2A Yb2A Si7A 132.1(3) . . ?
N10A Yb2A Si8A 25.5(3) . . ?
N3A Yb2A Si8A 98.9(3) . . ?
N7A Yb2A Si8A 120.1(3) . . ?
N8A Yb2A Si8A 162.6(3) . . ?
N4A Yb2A Si8A 88.5(3) . . ?
C25A Yb2A Si8A 148.3(3) . . ?
C2A Yb2A Si8A 93.7(3) . . ?
Si7A Yb2A Si8A 54.07(11) . . ?
N1A Si1A C18A 115.0(7) . . ?
N1A Si1A C20A 105.8(6) . . ?
C18A Si1A C20A 107.1(8) . . ?
N1A Si1A C19A 111.2(7) . . ?
C18A Si1A C19A 109.3(9) . . ?
C20A Si1A C19A 108.1(8) . . ?
N3A Si2A C22A 105.0(7) . . ?
N3A Si2A C21A 110.9(7) . . ?
C22A Si2A C21A 108.5(9) . . ?
N3A Si2A C23A 115.5(7) . . ?
C22A Si2A C23A 108.6(9) . . ?
C21A Si2A C23A 108.1(10) . . ?
N5A Si3A C43A 106.0(6) . . ?
N5A Si3A C41A 114.3(7) . . ?
C43A Si3A C41A 106.5(9) . . ?
N5A Si3A C42A 110.5(7) . . ?
C43A Si3A C42A 107.4(10) . . ?
C41A Si3A C42A 111.7(10) . . ?
N7A Si4A C45A 104.9(6) . . ?
N7A Si4A C46A 115.3(7) . . ?
C45A Si4A C46A 106.8(8) . . ?
N7A Si4A C44A 110.9(7) . . ?
C45A Si4A C44A 108.8(8) . . ?
C46A Si4A C44A 109.8(9) . . ?
N9A Si5A C49A 113.1(7) . . ?
N9A Si5A C47A 108.0(7) . . ?
C49A Si5A C47A 108.8(11) . . ?
N9A Si5A C48A 113.5(7) . . ?
C49A Si5A C48A 107.5(11) . . ?
C47A Si5A C48A 105.5(10) . . ?
N9A Si5A Yb1A 35.3(4) . . ?
C49A Si5A Yb1A 115.1(7) . . ?
C47A Si5A Yb1A 74.6(6) . . ?
C48A Si5A Yb1A 134.9(7) . . ?
N9A Si6A C51A 113.1(7) . . ?
N9A Si6A C52A 114.3(7) . . ?
C51A Si6A C52A 107.3(8) . . ?
N9A Si6A C50A 109.3(6) . . ?
C51A Si6A C50A 106.4(8) . . ?
C52A Si6A C50A 105.9(8) . . ?
N9A Si6A Yb1A 35.9(4) . . ?
C51A Si6A Yb1A 123.9(6) . . ?
C52A Si6A Yb1A 127.1(5) . . ?
C50A Si6A Yb1A 73.5(5) . . ?
N10A Si7A C54A 113.7(7) . . ?
N10A Si7A C55A 114.1(7) . . ?
C54A Si7A C55A 106.2(8) . . ?
N10A Si7A C53A 109.0(6) . . ?
C54A Si7A C53A 107.8(7) . . ?
C55A Si7A C53A 105.5(7) . . ?
N10A Si7A Yb2A 37.7(4) . . ?
C54A Si7A Yb2A 127.8(5) . . ?
C55A Si7A Yb2A 124.8(6) . . ?
C53A Si7A Yb2A 71.3(4) . . ?
N10A Si8A C58A 112.0(7) . . ?
N10A Si8A C56A 109.8(7) . . ?
C58A Si8A C56A 106.7(9) . . ?
N10A Si8A C57A 114.2(7) . . ?
C58A Si8A C57A 107.6(9) . . ?
C56A Si8A C57A 106.1(9) . . ?
N10A Si8A Yb2A 33.8(4) . . ?
C58A Si8A Yb2A 105.4(6) . . ?
C56A Si8A Yb2A 81.1(6) . . ?
C57A Si8A Yb2A 142.2(7) . . ?
C1A N1A Si1A 130.2(10) . . ?
C1A N1A Yb1A 91.5(8) . . ?
Si1A N1A Yb1A 137.5(6) . . ?
C1A N2A C3A 122.3(12) . . ?
C1A N2A Yb1A 92.5(9) . . ?
C3A N2A Yb1A 144.3(9) . . ?
C2A N3A Si2A 128.8(10) . . ?
C2A N3A Yb2A 93.3(8) . . ?
Si2A N3A Yb2A 137.7(6) . . ?
C2A N4A C5A 120.7(11) . . ?
C2A N4A Yb2A 92.0(8) . . ?
C5A N4A Yb2A 146.7(8) . . ?
C24A N5A Si3A 131.1(9) . . ?
C24A N5A Yb1A 92.1(8) . . ?
Si3A N5A Yb1A 136.8(6) . . ?
C24A N6A C26A 121.0(11) . . ?
C24A N6A Yb1A 92.8(8) . . ?
C26A N6A Yb1A 145.5(9) . . ?
C25A N7A Si4A 129.8(10) . . ?
C25A N7A Yb2A 91.2(8) . . ?
Si4A N7A Yb2A 137.8(6) . . ?
C25A N8A C28A 122.6(13) . . ?
C25A N8A Yb2A 92.8(9) . . ?
C28A N8A Yb2A 143.3(9) . . ?
Si5A N9A Si6A 125.4(7) . . ?
Si5A N9A Yb1A 117.8(6) . . ?
Si6A N9A Yb1A 116.8(6) . . ?
Si8A N10A Si7A 125.4(7) . . ?
Si8A N10A Yb2A 120.7(5) . . ?
Si7A N10A Yb2A 113.6(6) . . ?
N2A C1A N1A 116.7(13) . . ?
N2A C1A C6A 123.8(13) . . ?
N1A C1A C6A 119.5(12) . . ?
N2A C1A Yb1A 58.3(7) . . ?
N1A C1A Yb1A 58.6(7) . . ?
C6A C1A Yb1A 174.3(11) . . ?
N4A C2A N3A 114.9(11) . . ?
N4A C2A C12A 123.9(12) . . ?
N3A C2A C12A 121.2(12) . . ?
N4A C2A Yb2A 58.6(7) . . ?
N3A C2A Yb2A 56.4(6) . . ?
C12A C2A Yb2A 176.6(9) . . ?
N2A C3A C4A 110.8(11) . . ?
N2A C3A H3A1 109.5 . . ?
C4A C3A H3A1 109.5 . . ?
N2A C3A H3A2 109.5 . . ?
C4A C3A H3A2 109.5 . . ?
H3A1 C3A H3A2 108.1 . . ?
C5A C4A C3A 113.2(11) . . ?
C5A C4A H4A1 108.9 . . ?
C3A C4A H4A1 108.9 . . ?
C5A C4A H4A2 108.9 . . ?
C3A C4A H4A2 108.9 . . ?
H4A1 C4A H4A2 107.7 . . ?
N4A C5A C4A 111.6(11) . . ?
N4A C5A H5A1 109.3 . . ?
C4A C5A H5A1 109.3 . . ?
N4A C5A H5A2 109.3 . . ?
C4A C5A H5A2 109.3 . . ?
H5A1 C5A H5A2 108.0 . . ?
C11A C6A C7A 119.5(18) . . ?
C11A C6A C1A 122.9(16) . . ?
C7A C6A C1A 117.6(17) . . ?
C8A C7A C6A 121(2) . . ?
C8A C7A H7A 119.4 . . ?
C6A C7A H7A 119.4 . . ?
C7A C8A C9A 116(3) . . ?
C7A C8A H8A 121.9 . . ?
C9A C8A H8A 121.9 . . ?
C8A C9A C10A 126(2) . . ?
C8A C9A H9A 117.0 . . ?
C10A C9A H9A 117.0 . . ?
C9A C10A C11A 113(2) . . ?
C9A C10A H10A 123.5 . . ?
C11A C10A H10A 123.5 . . ?
C6A C11A C10A 124(2) . . ?
C6A C11A H11A 118.1 . . ?
C10A C11A H11A 118.1 . . ?
C17A C12A C13A 117.8(14) . . ?
C17A C12A C2A 121.9(13) . . ?
C13A C12A C2A 119.8(13) . . ?
C12A C13A C14A 120.6(14) . . ?
C12A C13A H13A 119.7 . . ?
C14A C13A H13A 119.7 . . ?
C15A C14A C13A 119.0(16) . . ?
C15A C14A H14A 120.5 . . ?
C13A C14A H14A 120.5 . . ?
C14A C15A C16A 121.7(16) . . ?
C14A C15A H15A 119.1 . . ?
C16A C15A H15A 119.1 . . ?
C15A C16A C17A 118.3(16) . . ?
C15A C16A H16A 120.8 . . ?
C17A C16A H16A 120.8 . . ?
C12A C17A C16A 122.5(15) . . ?
C12A C17A H17A 118.8 . . ?
C16A C17A H17A 118.8 . . ?
Si1A C18A H18A 109.5 . . ?
Si1A C18A H18B 109.5 . . ?
H18A C18A H18B 109.5 . . ?
Si1A C18A H18C 109.5 . . ?
H18A C18A H18C 109.5 . . ?
H18B C18A H18C 109.5 . . ?
Si1A C19A H19A 109.5 . . ?
Si1A C19A H19B 109.5 . . ?
H19A C19A H19B 109.5 . . ?
Si1A C19A H19C 109.5 . . ?
H19A C19A H19C 109.5 . . ?
H19B C19A H19C 109.5 . . ?
Si1A C20A H20A 109.5 . . ?
Si1A C20A H20B 109.5 . . ?
H20A C20A H20B 109.5 . . ?
Si1A C20A H20C 109.5 . . ?
H20A C20A H20C 109.5 . . ?
H20B C20A H20C 109.5 . . ?
Si2A C21A H21A 109.5 . . ?
Si2A C21A H21B 109.5 . . ?
H21A C21A H21B 109.5 . . ?
Si2A C21A H21C 109.5 . . ?
H21A C21A H21C 109.5 . . ?
H21B C21A H21C 109.5 . . ?
Si2A C22A H22A 109.5 . . ?
Si2A C22A H22B 109.5 . . ?
H22A C22A H22B 109.5 . . ?
Si2A C22A H22C 109.5 . . ?
H22A C22A H22C 109.5 . . ?
H22B C22A H22C 109.5 . . ?
Si2A C23A H23A 109.5 . . ?
Si2A C23A H23B 109.5 . . ?
H23A C23A H23B 109.5 . . ?
Si2A C23A H23C 109.5 . . ?
H23A C23A H23C 109.5 . . ?
H23B C23A H23C 109.5 . . ?
N6A C24A N5A 116.2(12) . . ?
N6A C24A C29A 123.7(13) . . ?
N5A C24A C29A 120.1(12) . . ?
N6A C24A Yb1A 58.4(7) . . ?
N5A C24A Yb1A 57.9(6) . . ?
C29A C24A Yb1A 176.9(10) . . ?
N8A C25A N7A 117.0(14) . . ?
N8A C25A C35A 124.6(13) . . ?
N7A C25A C35A 118.4(12) . . ?
N8A C25A Yb2A 58.7(8) . . ?
N7A C25A Yb2A 58.5(7) . . ?
C35A C25A Yb2A 174.0(10) . . ?
N6A C26A C27A 113.3(11) . . ?
N6A C26A H26A 108.9 . . ?
C27A C26A H26A 108.9 . . ?
N6A C26A H26B 108.9 . . ?
C27A C26A H26B 108.9 . . ?
H26A C26A H26B 107.7 . . ?
C28A C27A C26A 112.8(11) . . ?
C28A C27A H27A 109.0 . . ?
C26A C27A H27A 109.0 . . ?
C28A C27A H27B 109.0 . . ?
C26A C27A H27B 109.0 . . ?
H27A C27A H27B 107.8 . . ?
N8A C28A C27A 113.8(11) . . ?
N8A C28A H28A 108.8 . . ?
C27A C28A H28A 108.8 . . ?
N8A C28A H28B 108.8 . . ?
C27A C28A H28B 108.8 . . ?
H28A C28A H28B 107.7 . . ?
C30A C29A C34A 121.0(14) . . ?
C30A C29A C24A 118.6(13) . . ?
C34A C29A C24A 119.9(13) . . ?
C29A C30A C31A 119.8(16) . . ?
C29A C30A H30A 120.1 . . ?
C31A C30A H30A 120.1 . . ?
C32A C31A C30A 118.7(16) . . ?
C32A C31A H31A 120.6 . . ?
C30A C31A H31A 120.6 . . ?
C31A C32A C33A 122.5(15) . . ?
C31A C32A H32A 118.7 . . ?
C33A C32A H32A 118.7 . . ?
C32A C33A C34A 119.1(16) . . ?
C32A C33A H33A 120.5 . . ?
C34A C33A H33A 120.5 . . ?
C29A C34A C33A 118.8(14) . . ?
C29A C34A H34A 120.6 . . ?
C33A C34A H34A 120.6 . . ?
C40A C35A C36A 119.6(17) . . ?
C40A C35A C25A 122.7(16) . . ?
C36A C35A C25A 117.6(15) . . ?
C35A C36A C37A 123(2) . . ?
C35A C36A H36A 118.4 . . ?
C37A C36A H36A 118.4 . . ?
C38A C37A C36A 112(2) . . ?
C38A C37A H37A 124.1 . . ?
C36A C37A H37A 124.1 . . ?
C39A C38A C37A 128(3) . . ?
C39A C38A H38A 115.8 . . ?
C37A C38A H38A 115.8 . . ?
C38A C39A C40A 113(2) . . ?
C38A C39A H39A 123.5 . . ?
C40A C39A H39A 123.5 . . ?
C35A C40A C39A 123(2) . . ?
C35A C40A H40A 118.3 . . ?
C39A C40A H40A 118.3 . . ?
Si3A C41A H41A 109.5 . . ?
Si3A C41A H41B 109.5 . . ?
H41A C41A H41B 109.5 . . ?
Si3A C41A H41C 109.5 . . ?
H41A C41A H41C 109.5 . . ?
H41B C41A H41C 109.5 . . ?
Si3A C42A H42A 109.5 . . ?
Si3A C42A H42B 109.5 . . ?
H42A C42A H42B 109.5 . . ?
Si3A C42A H42C 109.5 . . ?
H42A C42A H42C 109.5 . . ?
H42B C42A H42C 109.5 . . ?
Si3A C43A H43A 109.5 . . ?
Si3A C43A H43B 109.5 . . ?
H43A C43A H43B 109.5 . . ?
Si3A C43A H43C 109.5 . . ?
H43A C43A H43C 109.5 . . ?
H43B C43A H43C 109.5 . . ?
Si4A C44A H44A 109.5 . . ?
Si4A C44A H44B 109.5 . . ?
H44A C44A H44B 109.5 . . ?
Si4A C44A H44C 109.5 . . ?
H44A C44A H44C 109.5 . . ?
H44B C44A H44C 109.5 . . ?
Si4A C45A H45A 109.5 . . ?
Si4A C45A H45B 109.5 . . ?
H45A C45A H45B 109.5 . . ?
Si4A C45A H45C 109.5 . . ?
H45A C45A H45C 109.5 . . ?
H45B C45A H45C 109.5 . . ?
Si4A C46A H46A 109.5 . . ?
Si4A C46A H46B 109.5 . . ?
H46A C46A H46B 109.5 . . ?
Si4A C46A H46C 109.5 . . ?
H46A C46A H46C 109.5 . . ?
H46B C46A H46C 109.5 . . ?
Si5A C47A H47A 109.5 . . ?
Si5A C47A H47B 109.5 . . ?
H47A C47A H47B 109.5 . . ?
Si5A C47A H47C 109.5 . . ?
H47A C47A H47C 109.5 . . ?
H47B C47A H47C 109.5 . . ?
Si5A C48A H48A 109.5 . . ?
Si5A C48A H48B 109.5 . . ?
H48A C48A H48B 109.5 . . ?
Si5A C48A H48C 109.5 . . ?
H48A C48A H48C 109.5 . . ?
H48B C48A H48C 109.5 . . ?
Si5A C49A H49A 109.5 . . ?
Si5A C49A H49B 109.5 . . ?
H49A C49A H49B 109.5 . . ?
Si5A C49A H49C 109.5 . . ?
H49A C49A H49C 109.5 . . ?
H49B C49A H49C 109.5 . . ?
Si6A C50A H50A 109.5 . . ?
Si6A C50A H50B 109.5 . . ?
H50A C50A H50B 109.5 . . ?
Si6A C50A H50C 109.5 . . ?
H50A C50A H50C 109.5 . . ?
H50B C50A H50C 109.5 . . ?
Si6A C51A H51A 109.5 . . ?
Si6A C51A H51B 109.5 . . ?
H51A C51A H51B 109.5 . . ?
Si6A C51A H51C 109.5 . . ?
H51A C51A H51C 109.5 . . ?
H51B C51A H51C 109.5 . . ?
Si6A C52A H52A 109.5 . . ?
Si6A C52A H52B 109.5 . . ?
H52A C52A H52B 109.5 . . ?
Si6A C52A H52C 109.5 . . ?
H52A C52A H52C 109.5 . . ?
H52B C52A H52C 109.5 . . ?
Si7A C53A H53A 109.5 . . ?
Si7A C53A H53B 109.5 . . ?
H53A C53A H53B 109.5 . . ?
Si7A C53A H53C 109.5 . . ?
H53A C53A H53C 109.5 . . ?
H53B C53A H53C 109.5 . . ?
Si7A C54A H54A 109.5 . . ?
Si7A C54A H54B 109.5 . . ?
H54A C54A H54B 109.5 . . ?
Si7A C54A H54C 109.5 . . ?
H54A C54A H54C 109.5 . . ?
H54B C54A H54C 109.5 . . ?
Si7A C55A H55A 109.5 . . ?
Si7A C55A H55B 109.5 . . ?
H55A C55A H55B 109.5 . . ?
Si7A C55A H55C 109.5 . . ?
H55A C55A H55C 109.5 . . ?
H55B C55A H55C 109.5 . . ?
Si8A C56A H56A 109.5 . . ?
Si8A C56A H56B 109.5 . . ?
H56A C56A H56B 109.5 . . ?
Si8A C56A H56C 109.5 . . ?
H56A C56A H56C 109.5 . . ?
H56B C56A H56C 109.5 . . ?
Si8A C57A H57A 109.5 . . ?
Si8A C57A H57B 109.5 . . ?
H57A C57A H57B 109.5 . . ?
Si8A C57A H57C 109.5 . . ?
H57A C57A H57C 109.5 . . ?
H57B C57A H57C 109.5 . . ?
Si8A C58A H58A 109.5 . . ?
Si8A C58A H58B 109.5 . . ?
H58A C58A H58B 109.5 . . ?
Si8A C58A H58C 109.5 . . ?
H58A C58A H58C 109.5 . . ?
H58B C58A H58C 109.5 . . ?
N9B Yb1B N1B 125.3(4) . . ?
N9B Yb1B N6B 135.8(4) . . ?
N1B Yb1B N6B 98.4(4) . . ?
N9B Yb1B N2B 99.5(4) . . ?
N1B Yb1B N2B 60.3(4) . . ?
N6B Yb1B N2B 96.4(4) . . ?
N9B Yb1B N5B 107.7(4) . . ?
N1B Yb1B N5B 107.3(4) . . ?
N6B Yb1B N5B 58.5(4) . . ?
N2B Yb1B N5B 151.7(4) . . ?
N9B Yb1B C24B 126.8(4) . . ?
N1B Yb1B C24B 103.7(4) . . ?
N6B Yb1B C24B 29.0(4) . . ?
N2B Yb1B C24B 124.2(4) . . ?
N5B Yb1B C24B 29.5(4) . . ?
N9B Yb1B C1B 114.1(4) . . ?
N1B Yb1B C1B 30.1(4) . . ?
N6B Yb1B C1B 100.1(4) . . ?
N2B Yb1B C1B 30.2(4) . . ?
N5B Yb1B C1B 133.8(4) . . ?
C24B Yb1B C1B 118.8(4) . . ?
N9B Yb1B Si6B 27.7(3) . . ?
N1B Yb1B Si6B 151.8(3) . . ?
N6B Yb1B Si6B 108.2(3) . . ?
N2B Yb1B Si6B 106.2(3) . . ?
N5B Yb1B Si6B 94.9(3) . . ?
C24B Yb1B Si6B 104.2(3) . . ?
C1B Yb1B Si6B 131.3(3) . . ?
N9B Yb1B Si5B 26.6(3) . . ?
N1B Yb1B Si5B 98.8(3) . . ?
N6B Yb1B Si5B 162.3(3) . . ?
N2B Yb1B Si5B 88.7(3) . . ?
N5B Yb1B Si5B 119.2(3) . . ?
C24B Yb1B Si5B 146.4(3) . . ?
C1B Yb1B Si5B 92.9(3) . . ?
Si6B Yb1B Si5B 54.17(12) . . ?
N10B Yb2B N3B 108.3(4) . . ?
N10B Yb2B N7B 127.4(4) . . ?
N3B Yb2B N7B 105.1(4) . . ?
N10B Yb2B N4B 135.8(4) . . ?
N3B Yb2B N4B 58.6(4) . . ?
N7B Yb2B N4B 96.2(4) . . ?
N10B Yb2B N8B 101.0(4) . . ?
N3B Yb2B N8B 150.2(4) . . ?
N7B Yb2B N8B 58.6(4) . . ?
N4B Yb2B N8B 96.2(4) . . ?
N10B Yb2B C25B 116.7(4) . . ?
N3B Yb2B C25B 130.8(4) . . ?
N7B Yb2B C25B 29.6(4) . . ?
N4B Yb2B C25B 97.6(4) . . ?
N8B Yb2B C25B 29.0(4) . . ?
N10B Yb2B C2B 128.4(4) . . ?
N3B Yb2B C2B 29.0(4) . . ?
N7B Yb2B C2B 99.6(4) . . ?
N4B Yb2B C2B 29.8(3) . . ?
N8B Yb2B C2B 123.4(4) . . ?
C25B Yb2B C2B 114.8(4) . . ?
N10B Yb2B Si8B 27.3(4) . . ?
N3B Yb2B Si8B 96.9(3) . . ?
N7B Yb2B Si8B 153.0(3) . . ?
N4B Yb2B Si8B 108.6(3) . . ?
N8B Yb2B Si8B 107.1(3) . . ?
C25B Yb2B Si8B 132.3(3) . . ?
C2B Yb2B Si8B 107.1(3) . . ?
N10B Yb2B Si7B 26.7(4) . . ?
N3B Yb2B Si7B 118.3(3) . . ?
N7B Yb2B Si7B 101.0(3) . . ?
N4B Yb2B Si7B 162.5(3) . . ?
N8B Yb2B Si7B 90.5(3) . . ?
C25B Yb2B Si7B 96.1(3) . . ?
C2B Yb2B Si7B 146.0(3) . . ?
Si8B Yb2B Si7B 53.94(16) . . ?
N1B Si1B C18B 115.3(8) . . ?
N1B Si1B C20B 104.2(8) . . ?
C18B Si1B C20B 107.0(12) . . ?
N1B Si1B C19B 109.6(7) . . ?
C18B Si1B C19B 110.6(12) . . ?
C20B Si1B C19B 109.8(10) . . ?
N3B Si2B C22B 110.8(7) . . ?
N3B Si2B C23B 105.0(6) . . ?
C22B Si2B C23B 108.3(9) . . ?
N3B Si2B C21B 116.9(7) . . ?
C22B Si2B C21B 106.6(9) . . ?
C23B Si2B C21B 109.1(8) . . ?
N5B Si3B C42B 106.7(6) . . ?
N5B Si3B C43B 113.4(9) . . ?
C42B Si3B C43B 107.1(8) . . ?
N5B Si3B C41B 112.0(8) . . ?
C42B Si3B C41B 108.5(10) . . ?
C43B Si3B C41B 108.9(12) . . ?
N7B Si4B C45B 105.7(7) . . ?
N7B Si4B C46B 112.6(7) . . ?
C45B Si4B C46B 108.9(10) . . ?
N7B Si4B C44B 111.6(7) . . ?
C45B Si4B C44B 107.6(10) . . ?
C46B Si4B C44B 110.1(11) . . ?
N9B Si5B C48B 111.2(6) . . ?
N9B Si5B C49B 109.8(7) . . ?
C48B Si5B C49B 107.7(8) . . ?
N9B Si5B C47B 113.4(8) . . ?
C48B Si5B C47B 108.1(10) . . ?
C49B Si5B C47B 106.5(10) . . ?
N9B Si5B Yb1B 34.7(4) . . ?
C48B Si5B Yb1B 106.1(6) . . ?
C49B Si5B Yb1B 79.7(6) . . ?
C47B Si5B Yb1B 141.2(7) . . ?
N9B Si6B C50B 113.4(7) . . ?
N9B Si6B C51B 112.1(7) . . ?
C50B Si6B C51B 108.0(8) . . ?
N9B Si6B C52B 107.7(7) . . ?
C50B Si6B C52B 107.5(8) . . ?
C51B Si6B C52B 107.9(7) . . ?
N9B Si6B Yb1B 36.8(4) . . ?
C50B Si6B Yb1B 125.4(6) . . ?
C51B Si6B Yb1B 124.7(6) . . ?
C52B Si6B Yb1B 70.9(5) . . ?
N10B Si7B C54B 112.7(9) . . ?
N10B Si7B C55B 109.1(8) . . ?
C54B Si7B C55B 112.0(14) . . ?
N10B Si7B C53B 113.7(10) . . ?
C54B Si7B C53B 106.4(14) . . ?
C55B Si7B C53B 102.5(14) . . ?
N10B Si7B Yb2B 35.1(4) . . ?
C54B Si7B Yb2B 116.2(9) . . ?
C55B Si7B Yb2B 76.2(7) . . ?
C53B Si7B Yb2B 134.5(8) . . ?
N10B Si8B C57B 107.9(7) . . ?
N10B Si8B C56B 116.0(9) . . ?
C57B Si8B C56B 106.3(9) . . ?
N10B Si8B C58B 112.3(8) . . ?
C57B Si8B C58B 107.7(9) . . ?
C56B Si8B C58B 106.3(9) . . ?
N10B Si8B Yb2B 36.6(4) . . ?
C57B Si8B Yb2B 71.3(5) . . ?
C56B Si8B Yb2B 127.0(7) . . ?
C58B Si8B Yb2B 125.3(7) . . ?
C1B N1B Si1B 129.6(11) . . ?
C1B N1B Yb1B 93.8(9) . . ?
Si1B N1B Yb1B 136.4(7) . . ?
C1B N2B C3B 120.7(12) . . ?
C1B N2B Yb1B 91.4(8) . . ?
C3B N2B Yb1B 147.0(9) . . ?
C2B N3B Si2B 127.0(10) . . ?
C2B N3B Yb2B 94.1(9) . . ?
Si2B N3B Yb2B 138.2(6) . . ?
C2B N4B C5B 121.7(11) . . ?
C2B N4B Yb2B 92.8(8) . . ?
C5B N4B Yb2B 143.3(9) . . ?
C24B N5B Si3B 131.4(10) . . ?
C24B N5B Yb1B 91.4(8) . . ?
Si3B N5B Yb1B 136.2(6) . . ?
C24B N6B C26B 123.1(11) . . ?
C24B N6B Yb1B 93.4(8) . . ?
C26B N6B Yb1B 142.8(9) . . ?
C25B N7B Si4B 130.8(11) . . ?
C25B N7B Yb2B 93.3(9) . . ?
Si4B N7B Yb2B 135.9(7) . . ?
C25B N8B C28B 119.7(12) . . ?
C25B N8B Yb2B 93.4(8) . . ?
C28B N8B Yb2B 146.8(9) . . ?
Si6B N9B Si5B 125.4(7) . . ?
Si6B N9B Yb1B 115.5(6) . . ?
Si5B N9B Yb1B 118.8(6) . . ?
Si8B N10B Si7B 125.4(7) . . ?
Si8B N10B Yb2B 116.2(7) . . ?
Si7B N10B Yb2B 118.2(7) . . ?
N1B C1B N2B 114.3(13) . . ?
N1B C1B C6B 121.7(14) . . ?
N2B C1B C6B 124.0(13) . . ?
N1B C1B Yb1B 56.1(8) . . ?
N2B C1B Yb1B 58.4(8) . . ?
C6B C1B Yb1B 174.4(11) . . ?
N3B C2B N4B 113.7(13) . . ?
N3B C2B C12B 123.0(13) . . ?
N4B C2B C12B 123.3(12) . . ?
N3B C2B Yb2B 56.8(8) . . ?
N4B C2B Yb2B 57.5(7) . . ?
C12B C2B Yb2B 172.9(11) . . ?
N2B C3B C4B 111.6(10) . . ?
N2B C3B H3B1 109.3 . . ?
C4B C3B H3B1 109.3 . . ?
N2B C3B H3B2 109.3 . . ?
C4B C3B H3B2 109.3 . . ?
H3B1 C3B H3B2 108.0 . . ?
C5B C4B C3B 114.4(12) . . ?
C5B C4B H4B1 108.7 . . ?
C3B C4B H4B1 108.7 . . ?
C5B C4B H4B2 108.7 . . ?
C3B C4B H4B2 108.7 . . ?
H4B1 C4B H4B2 107.6 . . ?
N4B C5B C4B 114.0(11) . . ?
N4B C5B H5B1 108.7 . . ?
C4B C5B H5B1 108.7 . . ?
N4B C5B H5B2 108.7 . . ?
C4B C5B H5B2 108.7 . . ?
H5B1 C5B H5B2 107.6 . . ?
C11B C6B C7B 119.6(15) . . ?
C11B C6B C1B 119.6(14) . . ?
C7B C6B C1B 120.8(16) . . ?
C8B C7B C6B 120.9(18) . . ?
C8B C7B H7B 119.5 . . ?
C6B C7B H7B 119.5 . . ?
C7B C8B C9B 121.3(17) . . ?
C7B C8B H8B 119.3 . . ?
C9B C8B H8B 119.3 . . ?
C8B C9B C10B 117.2(18) . . ?
C8B C9B H9B 121.4 . . ?
C10B C9B H9B 121.4 . . ?
C11B C10B C9B 122.5(18) . . ?
C11B C10B H10B 118.8 . . ?
C9B C10B H10B 118.8 . . ?
C10B C11B C6B 118.4(15) . . ?
C10B C11B H11B 120.8 . . ?
C6B C11B H11B 120.8 . . ?
C17B C12B C13B 119.5(18) . . ?
C17B C12B C2B 121.7(16) . . ?
C13B C12B C2B 118.7(16) . . ?
C12B C13B C14B 119(2) . . ?
C12B C13B H13B 120.7 . . ?
C14B C13B H13B 120.7 . . ?
C13B C14B C15B 121(2) . . ?
C13B C14B H14B 119.3 . . ?
C15B C14B H14B 119.3 . . ?
C16B C15B C14B 118(2) . . ?
C16B C15B H15B 121.1 . . ?
C14B C15B H15B 121.1 . . ?
C15B C16B C17B 119(2) . . ?
C15B C16B H16B 120.6 . . ?
C17B C16B H16B 120.6 . . ?
C12B C17B C16B 123(2) . . ?
C12B C17B H17B 118.3 . . ?
C16B C17B H17B 118.3 . . ?
Si1B C18B H18D 109.5 . . ?
Si1B C18B H18E 109.5 . . ?
H18D C18B H18E 109.5 . . ?
Si1B C18B H18F 109.5 . . ?
H18D C18B H18F 109.5 . . ?
H18E C18B H18F 109.5 . . ?
Si1B C19B H19D 109.5 . . ?
Si1B C19B H19E 109.5 . . ?
H19D C19B H19E 109.5 . . ?
Si1B C19B H19F 109.5 . . ?
H19D C19B H19F 109.5 . . ?
H19E C19B H19F 109.5 . . ?
Si1B C20B H20D 109.5 . . ?
Si1B C20B H20E 109.5 . . ?
H20D C20B H20E 109.5 . . ?
Si1B C20B H20F 109.5 . . ?
H20D C20B H20F 109.5 . . ?
H20E C20B H20F 109.5 . . ?
Si2B C21B H21D 109.5 . . ?
Si2B C21B H21E 109.5 . . ?
H21D C21B H21E 109.5 . . ?
Si2B C21B H21F 109.5 . . ?
H21D C21B H21F 109.5 . . ?
H21E C21B H21F 109.5 . . ?
Si2B C22B H22D 109.5 . . ?
Si2B C22B H22E 109.5 . . ?
H22D C22B H22E 109.5 . . ?
Si2B C22B H22F 109.5 . . ?
H22D C22B H22F 109.5 . . ?
H22E C22B H22F 109.5 . . ?
Si2B C23B H23D 109.5 . . ?
Si2B C23B H23E 109.5 . . ?
H23D C23B H23E 109.5 . . ?
Si2B C23B H23F 109.5 . . ?
H23D C23B H23F 109.5 . . ?
H23E C23B H23F 109.5 . . ?
N6B C24B N5B 116.5(12) . . ?
N6B C24B C29B 124.3(12) . . ?
N5B C24B C29B 119.1(11) . . ?
N6B C24B Yb1B 57.6(7) . . ?
N5B C24B Yb1B 59.1(7) . . ?
C29B C24B Yb1B 178.1(10) . . ?
N8B C25B N7B 114.7(13) . . ?
N8B C25B C35B 124.8(13) . . ?
N7B C25B C35B 120.3(13) . . ?
N8B C25B Yb2B 57.6(7) . . ?
N7B C25B Yb2B 57.1(7) . . ?
C35B C25B Yb2B 176.7(10) . . ?
N6B C26B C27B 114.6(12) . . ?
N6B C26B H26C 108.6 . . ?
C27B C26B H26C 108.6 . . ?
N6B C26B H26D 108.6 . . ?
C27B C26B H26D 108.6 . . ?
H26C C26B H26D 107.6 . . ?
C28B C27B C26B 115.6(12) . . ?
C28B C27B H27C 108.4 . . ?
C26B C27B H27C 108.4 . . ?
C28B C27B H27D 108.4 . . ?
C26B C27B H27D 108.4 . . ?
H27C C27B H27D 107.4 . . ?
N8B C28B C27B 112.8(11) . . ?
N8B C28B H28C 109.0 . . ?
C27B C28B H28C 109.0 . . ?
N8B C28B H28D 109.0 . . ?
C27B C28B H28D 109.0 . . ?
H28C C28B H28D 107.8 . . ?
C34B C29B C30B 119.1(14) . . ?
C34B C29B C24B 121.4(14) . . ?
C30B C29B C24B 119.4(13) . . ?
C29B C30B C31B 120.6(15) . . ?
C29B C30B H30B 119.7 . . ?
C31B C30B H30B 119.7 . . ?
C32B C31B C30B 118.4(16) . . ?
C32B C31B H31B 120.8 . . ?
C30B C31B H31B 120.8 . . ?
C31B C32B C33B 121.6(15) . . ?
C31B C32B H32B 119.2 . . ?
C33B C32B H32B 119.2 . . ?
C32B C33B C34B 119.1(15) . . ?
C32B C33B H33B 120.4 . . ?
C34B C33B H33B 120.4 . . ?
C29B C34B C33B 120.8(14) . . ?
C29B C34B H34B 119.6 . . ?
C33B C34B H34B 119.6 . . ?
C36B C35B C40B 119.1(16) . . ?
C36B C35B C25B 121.7(15) . . ?
C40B C35B C25B 119.0(16) . . ?
C35B C36B C37B 125(2) . . ?
C35B C36B H36B 117.7 . . ?
C37B C36B H36B 117.7 . . ?
C36B C37B C38B 115(2) . . ?
C36B C37B H37B 122.5 . . ?
C38B C37B H37B 122.5 . . ?
C39B C38B C37B 125(2) . . ?
C39B C38B H38B 117.7 . . ?
C37B C38B H38B 117.7 . . ?
C38B C39B C40B 116(2) . . ?
C38B C39B H39B 121.9 . . ?
C40B C39B H39B 121.9 . . ?
C35B C40B C39B 120.2(19) . . ?
C35B C40B H40B 119.9 . . ?
C39B C40B H40B 119.9 . . ?
Si3B C41B H41D 109.5 . . ?
Si3B C41B H41E 109.5 . . ?
H41D C41B H41E 109.5 . . ?
Si3B C41B H41F 109.5 . . ?
H41D C41B H41F 109.5 . . ?
H41E C41B H41F 109.5 . . ?
Si3B C42B H42D 109.5 . . ?
Si3B C42B H42E 109.5 . . ?
H42D C42B H42E 109.5 . . ?
Si3B C42B H42F 109.5 . . ?
H42D C42B H42F 109.5 . . ?
H42E C42B H42F 109.5 . . ?
Si3B C43B H43D 109.5 . . ?
Si3B C43B H43E 109.5 . . ?
H43D C43B H43E 109.5 . . ?
Si3B C43B H43F 109.5 . . ?
H43D C43B H43F 109.5 . . ?
H43E C43B H43F 109.5 . . ?
Si4B C44B H44D 109.5 . . ?
Si4B C44B H44E 109.5 . . ?
H44D C44B H44E 109.5 . . ?
Si4B C44B H44F 109.5 . . ?
H44D C44B H44F 109.5 . . ?
H44E C44B H44F 109.5 . . ?
Si4B C45B H45D 109.5 . . ?
Si4B C45B H45E 109.5 . . ?
H45D C45B H45E 109.5 . . ?
Si4B C45B H45F 109.5 . . ?
H45D C45B H45F 109.5 . . ?
H45E C45B H45F 109.5 . . ?
Si4B C46B H46D 109.5 . . ?
Si4B C46B H46E 109.5 . . ?
H46D C46B H46E 109.5 . . ?
Si4B C46B H46F 109.5 . . ?
H46D C46B H46F 109.5 . . ?
H46E C46B H46F 109.5 . . ?
Si5B C47B H47D 109.5 . . ?
Si5B C47B H47E 109.5 . . ?
H47D C47B H47E 109.5 . . ?
Si5B C47B H47F 109.5 . . ?
H47D C47B H47F 109.5 . . ?
H47E C47B H47F 109.5 . . ?
Si5B C48B H48D 109.5 . . ?
Si5B C48B H48E 109.5 . . ?
H48D C48B H48E 109.5 . . ?
Si5B C48B H48F 109.5 . . ?
H48D C48B H48F 109.5 . . ?
H48E C48B H48F 109.5 . . ?
Si5B C49B H49D 109.5 . . ?
Si5B C49B H49E 109.5 . . ?
H49D C49B H49E 109.5 . . ?
Si5B C49B H49F 109.5 . . ?
H49D C49B H49F 109.5 . . ?
H49E C49B H49F 109.5 . . ?
Si6B C50B H50D 109.5 . . ?
Si6B C50B H50E 109.5 . . ?
H50D C50B H50E 109.5 . . ?
Si6B C50B H50F 109.5 . . ?
H50D C50B H50F 109.5 . . ?
H50E C50B H50F 109.5 . . ?
Si6B C51B H51D 109.5 . . ?
Si6B C51B H51E 109.5 . . ?
H51D C51B H51E 109.5 . . ?
Si6B C51B H51F 109.5 . . ?
H51D C51B H51F 109.5 . . ?
H51E C51B H51F 109.5 . . ?
Si6B C52B H52D 109.5 . . ?
Si6B C52B H52E 109.5 . . ?
H52D C52B H52E 109.5 . . ?
Si6B C52B H52F 109.5 . . ?
H52D C52B H52F 109.5 . . ?
H52E C52B H52F 109.5 . . ?
Si7B C53B H53D 109.5 . . ?
Si7B C53B H53E 109.5 . . ?
H53D C53B H53E 109.5 . . ?
Si7B C53B H53F 109.5 . . ?
H53D C53B H53F 109.5 . . ?
H53E C53B H53F 109.5 . . ?
Si7B C54B H54D 109.5 . . ?
Si7B C54B H54E 109.5 . . ?
H54D C54B H54E 109.5 . . ?
Si7B C54B H54F 109.5 . . ?
H54D C54B H54F 109.5 . . ?
H54E C54B H54F 109.5 . . ?
Si7B C55B H55D 109.5 . . ?
Si7B C55B H55E 109.5 . . ?
H55D C55B H55E 109.5 . . ?
Si7B C55B H55F 109.5 . . ?
H55D C55B H55F 109.5 . . ?
H55E C55B H55F 109.5 . . ?
Si8B C56B H56D 109.5 . . ?
Si8B C56B H56E 109.5 . . ?
H56D C56B H56E 109.5 . . ?
Si8B C56B H56F 109.5 . . ?
H56D C56B H56F 109.5 . . ?
H56E C56B H56F 109.5 . . ?
Si8B C57B H57D 109.5 . . ?
Si8B C57B H57E 109.5 . . ?
H57D C57B H57E 109.5 . . ?
Si8B C57B H57F 109.5 . . ?
H57D C57B H57F 109.5 . . ?
H57E C57B H57F 109.5 . . ?
Si8B C58B H58D 109.5 . . ?
Si8B C58B H58E 109.5 . . ?
H58D C58B H58E 109.5 . . ?
Si8B C58B H58F 109.5 . . ?
H58D C58B H58F 109.5 . . ?
H58E C58B H58F 109.5 . . ?
C59A O1A C61A 121(2) . . ?
O1A C59A C60A 107(2) . . ?
O1A C61A C62A 108(3) . . ?
C61B O1B C59B 122(3) . . ?
C60B C59B O1B 105(3) . . ?
O1B C61B C62B 109(3) . . ?
C65 C64 C63 131(5) . . ?
C64 C65 C66 141(5) . . ?
C65 C66 C67 166(5) . . ?
C65 C66 C68 117(4) . . ?
C67 C66 C68 48.3(19) . . ?
C68 C67 C66 83(4) . . ?
C67 C68 C66 48.4(19) . . ?

loop_
_geom_bond_atom_site_label_1
_geom_bond_atom_site_label_2
_geom_bond_distance
_geom_bond_site_symmetry_2
_geom_bond_publ_flag
Yb1A N9A 2.184(11) . ?
Yb1A N5A 2.279(10) . ?
Yb1A N6A 2.292(10) . ?
Yb1A N2A 2.295(12) . ?
Yb1A N1A 2.300(10) . ?
Yb1A C24A 2.689(13) . ?
Yb1A C1A 2.694(14) . ?
Yb1A Si6A 3.329(5) . ?
Yb1A Si5A 3.346(5) . ?
Yb2A N10A 2.194(11) . ?
Yb2A N3A 2.260(11) . ?
Yb2A N7A 2.301(11) . ?
Yb2A N8A 2.310(11) . ?
Yb2A N4A 2.314(10) . ?
Yb2A C25A 2.699(15) . ?
Yb2A C2A 2.709(13) . ?
Yb2A Si7A 3.286(4) . ?
Yb2A Si8A 3.391(5) . ?
Si1A N1A 1.735(11) . ?
Si1A C18A 1.843(16) . ?
Si1A C20A 1.844(15) . ?
Si1A C19A 1.867(16) . ?
Si2A N3A 1.730(11) . ?
Si2A C22A 1.820(16) . ?
Si2A C21A 1.853(17) . ?
Si2A C23A 1.868(18) . ?
Si3A N5A 1.744(11) . ?
Si3A C43A 1.829(15) . ?
Si3A C41A 1.853(16) . ?
Si3A C42A 1.853(17) . ?
Si4A N7A 1.733(11) . ?
Si4A C45A 1.857(15) . ?
Si4A C46A 1.878(15) . ?
Si4A C44A 1.891(17) . ?
Si5A N9A 1.713(12) . ?
Si5A C49A 1.832(18) . ?
Si5A C47A 1.854(19) . ?
Si5A C48A 1.880(16) . ?
Si6A N9A 1.715(12) . ?
Si6A C51A 1.862(16) . ?
Si6A C52A 1.882(15) . ?
Si6A C50A 1.886(16) . ?
Si7A N10A 1.719(11) . ?
Si7A C54A 1.847(16) . ?
Si7A C55A 1.871(15) . ?
Si7A C53A 1.886(15) . ?
Si8A N10A 1.697(11) . ?
Si8A C58A 1.854(17) . ?
Si8A C56A 1.870(16) . ?
Si8A C57A 1.883(16) . ?
N1A C1A 1.346(15) . ?
N2A C1A 1.314(16) . ?
N2A C3A 1.477(16) . ?
N3A C2A 1.371(15) . ?
N4A C2A 1.331(15) . ?
N4A C5A 1.443(15) . ?
N5A C24A 1.345(16) . ?
N6A C24A 1.299(15) . ?
N6A C26A 1.458(15) . ?
N7A C25A 1.362(16) . ?
N8A C25A 1.287(16) . ?
N8A C28A 1.458(15) . ?
C1A C6A 1.491(19) . ?
C2A C12A 1.485(17) . ?
C3A C4A 1.527(17) . ?
C3A H3A1 0.9900 . ?
C3A H3A2 0.9900 . ?
C4A C5A 1.523(16) . ?
C4A H4A1 0.9900 . ?
C4A H4A2 0.9900 . ?
C5A H5A1 0.9900 . ?
C5A H5A2 0.9900 . ?
C6A C11A 1.35(2) . ?
C6A C7A 1.39(2) . ?
C7A C8A 1.38(3) . ?
C7A H7A 0.9500 . ?
C8A C9A 1.38(3) . ?
C8A H8A 0.9500 . ?
C9A C10A 1.40(3) . ?
C9A H9A 0.9500 . ?
C10A C11A 1.406(16) . ?
C10A H10A 0.9500 . ?
C11A H11A 0.9500 . ?
C12A C17A 1.361(18) . ?
C12A C13A 1.388(17) . ?
C13A C14A 1.390(19) . ?
C13A H13A 0.9500 . ?
C14A C15A 1.355(15) . ?
C14A H14A 0.9500 . ?
C15A C16A 1.37(2) . ?
C15A H15A 0.9500 . ?
C16A C17A 1.371(19) . ?
C16A H16A 0.9500 . ?
C17A H17A 0.9500 . ?
C18A H18A 0.9800 . ?
C18A H18B 0.9800 . ?
C18A H18C 0.9800 . ?
C19A H19A 0.9800 . ?
C19A H19B 0.9800 . ?
C19A H19C 0.9800 . ?
C20A H20A 0.9800 . ?
C20A H20B 0.9800 . ?
C20A H20C 0.9800 . ?
C21A H21A 0.9800 . ?
C21A H21B 0.9800 . ?
C21A H21C 0.9800 . ?
C22A H22A 0.9800 . ?
C22A H22B 0.9800 . ?
C22A H22C 0.9800 . ?
C23A H23A 0.9800 . ?
C23A H23B 0.9800 . ?
C23A H23C 0.9800 . ?
C24A C29A 1.508(18) . ?
C25A C35A 1.512(19) . ?
C26A C27A 1.544(16) . ?
C26A H26A 0.9900 . ?
C26A H26B 0.9900 . ?
C27A C28A 1.514(16) . ?
C27A H27A 0.9900 . ?
C27A H27B 0.9900 . ?
C28A H28A 0.9900 . ?
C28A H28B 0.9900 . ?
C29A C30A 1.377(18) . ?
C29A C34A 1.378(18) . ?
C30A C31A 1.392(19) . ?
C30A H30A 0.9500 . ?
C31A C32A 1.36(2) . ?
C31A H31A 0.9500 . ?
C32A C33A 1.37(2) . ?
C32A H32A 0.9500 . ?
C33A C34A 1.398(18) . ?
C33A H33A 0.9500 . ?
C34A H34A 0.9500 . ?
C35A C40A 1.33(2) . ?
C35A C36A 1.36(2) . ?
C36A C37A 1.42(3) . ?
C36A H36A 0.9500 . ?
C37A C38A 1.40(3) . ?
C37A H37A 0.9500 . ?
C38A C39A 1.36(3) . ?
C38A H38A 0.9500 . ?
C39A C40A 1.42(2) . ?
C39A H39A 0.9500 . ?
C40A H40A 0.9500 . ?
C41A H41A 0.9800 . ?
C41A H41B 0.9800 . ?
C41A H41C 0.9800 . ?
C42A H42A 0.9800 . ?
C42A H42B 0.9800 . ?
C42A H42C 0.9800 . ?
C43A H43A 0.9800 . ?
C43A H43B 0.9800 . ?
C43A H43C 0.9800 . ?
C44A H44A 0.9800 . ?
C44A H44B 0.9800 . ?
C44A H44C 0.9800 . ?
C45A H45A 0.9800 . ?
C45A H45B 0.9800 . ?
C45A H45C 0.9800 . ?
C46A H46A 0.9800 . ?
C46A H46B 0.9800 . ?
C46A H46C 0.9800 . ?
C47A H47A 0.9800 . ?
C47A H47B 0.9800 . ?
C47A H47C 0.9800 . ?
C48A H48A 0.9800 . ?
C48A H48B 0.9800 . ?
C48A H48C 0.9800 . ?
C49A H49A 0.9800 . ?
C49A H49B 0.9800 . ?
C49A H49C 0.9800 . ?
C50A H50A 0.9800 . ?
C50A H50B 0.9800 . ?
C50A H50C 0.9800 . ?
C51A H51A 0.9800 . ?
C51A H51B 0.9800 . ?
C51A H51C 0.9800 . ?
C52A H52A 0.9800 . ?
C52A H52B 0.9800 . ?
C52A H52C 0.9800 . ?
C53A H53A 0.9800 . ?
C53A H53B 0.9800 . ?
C53A H53C 0.9800 . ?
C54A H54A 0.9800 . ?
C54A H54B 0.9800 . ?
C54A H54C 0.9800 . ?
C55A H55A 0.9800 . ?
C55A H55B 0.9800 . ?
C55A H55C 0.9800 . ?
C56A H56A 0.9800 . ?
C56A H56B 0.9800 . ?
C56A H56C 0.9800 . ?
C57A H57A 0.9800 . ?
C57A H57B 0.9800 . ?
C57A H57C 0.9800 . ?
C58A H58A 0.9800 . ?
C58A H58B 0.9800 . ?
C58A H58C 0.9800 . ?
Yb1B N9B 2.194(11) . ?
Yb1B N1B 2.258(13) . ?
Yb1B N6B 2.289(11) . ?
Yb1B N2B 2.311(11) . ?
Yb1B N5B 2.323(10) . ?
Yb1B C24B 2.707(13) . ?
Yb1B C1B 2.714(16) . ?
Yb1B Si6B 3.303(5) . ?
Yb1B Si5B 3.381(5) . ?
Yb2B N10B 2.191(12) . ?
Yb2B N3B 2.274(12) . ?
Yb2B N7B 2.277(12) . ?
Yb2B N4B 2.287(11) . ?
Yb2B N8B 2.289(11) . ?
Yb2B C25B 2.707(15) . ?
Yb2B C2B 2.709(15) . ?
Yb2B Si8B 3.300(5) . ?
Yb2B Si7B 3.361(5) . ?
Si1B N1B 1.737(11) . ?
Si1B C18B 1.84(2) . ?
Si1B C20B 1.848(17) . ?
Si1B C19B 1.878(18) . ?
Si2B N3B 1.748(12) . ?
Si2B C22B 1.849(17) . ?
Si2B C23B 1.849(15) . ?
Si2B C21B 1.860(16) . ?
Si3B N5B 1.723(12) . ?
Si3B C42B 1.853(16) . ?
Si3B C43B 1.86(2) . ?
Si3B C41B 1.89(2) . ?
Si4B N7B 1.745(11) . ?
Si4B C45B 1.830(16) . ?
Si4B C46B 1.847(19) . ?
Si4B C44B 1.847(17) . ?
Si5B N9B 1.726(11) . ?
Si5B C48B 1.853(16) . ?
Si5B C49B 1.876(16) . ?
Si5B C47B 1.890(18) . ?
Si6B N9B 1.700(12) . ?
Si6B C50B 1.854(16) . ?
Si6B C51B 1.866(15) . ?
Si6B C52B 1.888(14) . ?
Si7B N10B 1.715(13) . ?
Si7B C54B 1.789(19) . ?
Si7B C55B 1.88(2) . ?
Si7B C53B 1.90(2) . ?
Si8B N10B 1.685(14) . ?
Si8B C57B 1.846(18) . ?
Si8B C56B 1.849(16) . ?
Si8B C58B 1.897(17) . ?
N1B C1B 1.365(16) . ?
N2B C1B 1.366(17) . ?
N2B C3B 1.458(14) . ?
N3B C2B 1.318(15) . ?
N4B C2B 1.346(16) . ?
N4B C5B 1.451(15) . ?
N5B C24B 1.333(16) . ?
N6B C24B 1.316(15) . ?
N6B C26B 1.468(15) . ?
N7B C25B 1.338(16) . ?
N8B C25B 1.317(16) . ?
N8B C28B 1.478(15) . ?
C1B C6B 1.465(19) . ?
C2B C12B 1.46(2) . ?
C3B C4B 1.516(16) . ?
C3B H3B1 0.9900 . ?
C3B H3B2 0.9900 . ?
C4B C5B 1.503(18) . ?
C4B H4B1 0.9900 . ?
C4B H4B2 0.9900 . ?
C5B H5B1 0.9900 . ?
C5B H5B2 0.9900 . ?
C6B C11B 1.37(2) . ?
C6B C7B 1.379(19) . ?
C7B C8B 1.35(2) . ?
C7B H7B 0.9500 . ?
C8B C9B 1.36(2) . ?
C8B H8B 0.9500 . ?
C9B C10B 1.39(2) . ?
C9B H9B 0.9500 . ?
C10B C11B 1.36(2) . ?
C10B H10B 0.9500 . ?
C11B H11B 0.9500 . ?
C12B C17B 1.35(2) . ?
C12B C13B 1.38(2) . ?
C13B C14B 1.38(3) . ?
C13B H13B 0.9500 . ?
C14B C15B 1.43(3) . ?
C14B H14B 0.9500 . ?
C15B C16B 1.370(18) . ?
C15B H15B 0.9500 . ?
C16B C17B 1.38(2) . ?
C16B H16B 0.9500 . ?
C17B H17B 0.9500 . ?
C18B H18D 0.9800 . ?
C18B H18E 0.9800 . ?
C18B H18F 0.9800 . ?
C19B H19D 0.9800 . ?
C19B H19E 0.9800 . ?
C19B H19F 0.9800 . ?
C20B H20D 0.9800 . ?
C20B H20E 0.9800 . ?
C20B H20F 0.9800 . ?
C21B H21D 0.9800 . ?
C21B H21E 0.9800 . ?
C21B H21F 0.9800 . ?
C22B H22D 0.9800 . ?
C22B H22E 0.9800 . ?
C22B H22F 0.9800 . ?
C23B H23D 0.9800 . ?
C23B H23E 0.9800 . ?
C23B H23F 0.9800 . ?
C24B C29B 1.493(18) . ?
C25B C35B 1.501(19) . ?
C26B C27B 1.502(17) . ?
C26B H26C 0.9900 . ?
C26B H26D 0.9900 . ?
C27B C28B 1.496(17) . ?
C27B H27C 0.9900 . ?
C27B H27D 0.9900 . ?
C28B H28C 0.9900 . ?
C28B H28D 0.9900 . ?
C29B C34B 1.367(18) . ?
C29B C30B 1.383(19) . ?
C30B C31B 1.41(2) . ?
C30B H30B 0.9500 . ?
C31B C32B 1.36(2) . ?
C31B H31B 0.9500 . ?
C32B C33B 1.38(2) . ?
C32B H32B 0.9500 . ?
C33B C34B 1.393(19) . ?
C33B H33B 0.9500 . ?
C34B H34B 0.9500 . ?
C35B C36B 1.33(2) . ?
C35B C40B 1.38(2) . ?
C36B C37B 1.36(2) . ?
C36B H36B 0.9500 . ?
C37B C38B 1.38(3) . ?
C37B H37B 0.9500 . ?
C38B C39B 1.373(17) . ?
C38B H38B 0.9500 . ?
C39B C40B 1.39(2) . ?
C39B H39B 0.9500 . ?
C40B H40B 0.9500 . ?
C41B H41D 0.9800 . ?
C41B H41E 0.9800 . ?
C41B H41F 0.9800 . ?
C42B H42D 0.9800 . ?
C42B H42E 0.9800 . ?
C42B H42F 0.9800 . ?
C43B H43D 0.9800 . ?
C43B H43E 0.9800 . ?
C43B H43F 0.9800 . ?
C44B H44D 0.9800 . ?
C44B H44E 0.9800 . ?
C44B H44F 0.9800 . ?
C45B H45D 0.9800 . ?
C45B H45E 0.9800 . ?
C45B H45F 0.9800 . ?
C46B H46D 0.9800 . ?
C46B H46E 0.9800 . ?
C46B H46F 0.9800 . ?
C47B H47D 0.9800 . ?
C47B H47E 0.9800 . ?
C47B H47F 0.9800 . ?
C48B H48D 0.9800 . ?
C48B H48E 0.9800 . ?
C48B H48F 0.9800 . ?
C49B H49D 0.9800 . ?
C49B H49E 0.9800 . ?
C49B H49F 0.9800 . ?
C50B H50D 0.9800 . ?
C50B H50E 0.9800 . ?
C50B H50F 0.9800 . ?
C51B H51D 0.9800 . ?
C51B H51E 0.9800 . ?
C51B H51F 0.9800 . ?
C52B H52D 0.9800 . ?
C52B H52E 0.9800 . ?
C52B H52F 0.9800 . ?
C53B H53D 0.9800 . ?
C53B H53E 0.9800 . ?
C53B H53F 0.9800 . ?
C54B H54D 0.9800 . ?
C54B H54E 0.9800 . ?
C54B H54F 0.9800 . ?
C55B H55D 0.9800 . ?
C55B H55E 0.9800 . ?
C55B H55F 0.9800 . ?
C56B H56D 0.9800 . ?
C56B H56E 0.9800 . ?
C56B H56F 0.9800 . ?
C57B H57D 0.9800 . ?
C57B H57E 0.9800 . ?
C57B H57F 0.9800 . ?
C58B H58D 0.9800 . ?
C58B H58E 0.9800 . ?
C58B H58F 0.9800 . ?
O1A C59A 1.511(13) . ?
O1A C61A 1.512(13) . ?
C59A C60A 1.511(13) . ?
C61A C62A 1.513(13) . ?
O1B C61B 1.514(13) . ?
O1B C59B 1.515(13) . ?
C59B C60B 1.514(13) . ?
C61B C62B 1.517(13) . ?
C63 C64 1.514(13) . ?
C64 C65 1.513(13) . ?
C65 C66 1.517(13) . ?
C66 C67 1.518(13) . ?
C66 C68 2.02(7) . ?
C67 C68 1.517(13) . ?
